data_7101677
loop_
_publ_author_name
'Igarashi, Kazuki'
'Nogami, Takashi'
'Ishida, Takayuki'

_publ_section_title
;
 Magnetic exchange coupling tunable by means of selective cation
 binding into poly(radical-armed) azacrowns.
;
_journal_issue 5
_journal_name_full 'Chemical communications (Cambridge, England)'
_journal_page_first 501
_journal_page_last 503
_journal_paper_doi 10.1039/b613637k
_journal_year 2007
_chemical_formula_moiety 'C40 H72 K N12 O8, 3(C2 H6 O), C N S '
_chemical_formula_sum 'C47 H90 K N13 O11 S'
_chemical_formula_weight 1084.47
_space_group_IT_number 14
_symmetry_cell_setting monoclinic
_symmetry_Int_Tables_number 14
_symmetry_space_group_name_Hall '-P 2yn'
_symmetry_space_group_name_H-M 'P 1 21/n 1'
_cell_angle_alpha 90.0000
_cell_angle_beta 109.2227(15)
_cell_angle_gamma 90.0000
_cell_formula_units_Z 4
_cell_length_a 20.0470(8)
_cell_length_b 13.5737(5)
_cell_length_c 22.9917(8)
_cell_measurement_reflns_used 89443
_cell_measurement_temperature 100.
_cell_measurement_theta_max 27.4
_cell_measurement_theta_min 1.1
_cell_volume 5907.5(4)
_computing_cell_refinement PROCESS
_computing_data_collection PROCESS
_computing_data_reduction CrystalStructure
_computing_publication_material 'CrystalStructure 3.7.0'
_computing_structure_refinement CRYSTALS
_computing_structure_solution SIR92
_diffrn_detector_area_resol_mean 10.00
_diffrn_measured_fraction_theta_full 0.991
_diffrn_measured_fraction_theta_max 0.991
_diffrn_measurement_device_type 'Rigaku RAXIS-RAPID'
_diffrn_measurement_method \w
_diffrn_radiation_type 'Mo K\a'
_diffrn_radiation_wavelength 0.71069
_diffrn_reflns_av_R_equivalents 0.134
_diffrn_reflns_limit_h_max 25
_diffrn_reflns_limit_h_min -25
_diffrn_reflns_limit_k_max 17
_diffrn_reflns_limit_k_min -17
_diffrn_reflns_limit_l_max 27
_diffrn_reflns_limit_l_min -29
_diffrn_reflns_number 75578
_diffrn_reflns_theta_full 27.42
_diffrn_reflns_theta_max 27.42
_exptl_absorpt_coefficient_mu 0.189
_exptl_absorpt_correction_T_max 0.981
_exptl_absorpt_correction_T_min 0.882
_exptl_absorpt_correction_type multi-scan
_exptl_absorpt_process_details
;
Higashi, T. (1995). Program for Absorption Correction.
Rigaku Corporation, Tokyo, Japan.
;
_exptl_crystal_colour red
_exptl_crystal_density_diffrn 1.219
_exptl_crystal_density_method 'not measured'
_exptl_crystal_description platelet
_exptl_crystal_F_000 2344.00
_exptl_crystal_size_max 0.65
_exptl_crystal_size_mid 0.48
_exptl_crystal_size_min 0.10
_refine_diff_density_max 0.73
_refine_diff_density_min -0.65
_refine_ls_extinction_coef 1399(93)
_refine_ls_extinction_method 'Larson (1970) Crystallographic Computing eq. 22'
_refine_ls_goodness_of_fit_ref 1.000
_refine_ls_hydrogen_treatment mixed
_refine_ls_number_parameters 998
_refine_ls_number_reflns 13347
_refine_ls_R_factor_gt 0.0535
_refine_ls_shift/su_max 0.0008
_refine_ls_structure_factor_coef F
_refine_ls_weighting_details 'w = 1/[0.0009Fo^2^ + 1.0000\s(Fo^2^)]'
_refine_ls_weighting_scheme calc
_refine_ls_wR_factor_ref 0.0774
_reflns_number_gt 8076
_reflns_number_total 13347
_reflns_threshold_expression F^2^>2.0\s(F^2^)
_cod_data_source_file b613637k.txt
_cod_data_source_block '_cyclenNN4.KSCN'
_cod_original_formula_sum 'C47 H90 K N13 O11 S '
_cod_database_code 7101677

loop_
_symmetry_equiv_pos_site_id
_symmetry_equiv_pos_as_xyz
1 +X,+Y,+Z
2 1/2-X,1/2+Y,1/2-Z
3 -X,-Y,-Z
4 1/2+X,1/2-Y,1/2+Z

loop_
_atom_site_label
_atom_site_type_symbol
_atom_site_fract_x
_atom_site_fract_y
_atom_site_fract_z
_atom_site_U_iso_or_equiv
_atom_site_adp_type
_atom_site_occupancy
_atom_site_symmetry_multiplicity
_atom_site_calc_flag
_atom_site_refinement_flags
K(1) K 0.18805(3) 0.11535(4) 0.91188(3) 0.01681(14) Uani 1.00 1 d .
S(1) S -0.04331(5) 0.47895(6) 0.82757(4) 0.0379(2) Uani 1.00 1 d .
O(1) O 0.23311(11) 0.19988(12) 1.02966(9) 0.0246(5) Uani 1.00 1 d .
O(2) O 0.24955(10) -0.05428(13) 0.97438(9) 0.0246(5) Uani 1.00 1 d .
O(3) O 0.09505(10) -0.04263(12) 0.88087(9) 0.0212(5) Uani 1.00 1 d .
O(4) O 0.07830(10) 0.21864(13) 0.92577(8) 0.0234(5) Uani 1.00 1 d .
O(5) O 0.22241(12) 0.52909(13) 0.97885(10) 0.0332(6) Uani 1.00 1 d .
O(6) O 0.47536(11) 0.06779(16) 1.05189(9) 0.0288(5) Uani 1.00 1 d .
O(7) O 0.18693(11) -0.23481(13) 0.76044(9) 0.0258(5) Uani 1.00 1 d .
O(8) O -0.07105(12) 0.20643(17) 0.72520(9) 0.0330(6) Uani 1.00 1 d .
O(9) O 0.54806(13) 0.19112(19) 0.99742(12) 0.0496(7) Uani 1.00 1 d .
O(10) O -0.12962(12) 0.81029(18) 0.73178(11) 0.0385(6) Uani 1.00 1 d .
O(11) O -0.01256(14) 0.8704(2) 0.70024(12) 0.0536(8) Uani 1.00 1 d .
N(1) N 0.26747(12) 0.29904(16) 0.90582(9) 0.0166(5) Uani 1.00 1 d .
N(2) N 0.32665(12) 0.09097(14) 0.89548(9) 0.0160(5) Uani 1.00 1 d .
N(3) N 0.18719(12) 0.04176(14) 0.79026(9) 0.0157(5) Uani 1.00 1 d .
N(4) N 0.12856(12) 0.24910(14) 0.80131(10) 0.0156(5) Uani 1.00 1 d .
N(5) N 0.21645(12) 0.29152(16) 1.02712(10) 0.0190(5) Uani 1.00 1 d .
N(6) N 0.21160(12) 0.44801(16) 1.00278(10) 0.0215(6) Uani 1.00 1 d .
N(7) N 0.30823(12) -0.02798(16) 1.01341(10) 0.0198(5) Uani 1.00 1 d .
N(8) N 0.41580(12) 0.03026(17) 1.04936(10) 0.0208(6) Uani 1.00 1 d .
N(9) N 0.11669(12) -0.11917(14) 0.85909(10) 0.0165(5) Uani 1.00 1 d .
N(10) N 0.16036(12) -0.20955(14) 0.80188(10) 0.0177(5) Uani 1.00 1 d .
N(11) N 0.02379(12) 0.19905(16) 0.87860(10) 0.0175(5) Uani 1.00 1 d .
N(12) N -0.04682(12) 0.19437(17) 0.78341(10) 0.0206(6) Uani 1.00 1 d .
N(13) N -0.14413(14) 0.6144(2) 0.75984(12) 0.0356(7) Uani 1.00 1 d .
C(1) C 0.32876(14) 0.27578(19) 0.88663(12) 0.0179(6) Uani 1.00 1 d .
C(2) C 0.36826(14) 0.18231(19) 0.91517(12) 0.0184(6) Uani 1.00 1 d .
C(3) C 0.31899(14) 0.0670(2) 0.83094(12) 0.0169(6) Uani 1.00 1 d .
C(4) C 0.25751(13) -0.00067(19) 0.79898(12) 0.0170(6) Uani 1.00 1 d .
C(5) C 0.17113(14) 0.12020(19) 0.74364(12) 0.0160(6) Uani 1.00 1 d .
C(6) C 0.11137(14) 0.18845(19) 0.74520(12) 0.0172(6) Uani 1.00 1 d .
C(7) C 0.17908(16) 0.32742(19) 0.80027(12) 0.0179(6) Uani 1.00 1 d .
C(8) C 0.21977(14) 0.36931(19) 0.86320(12) 0.0188(7) Uani 1.00 1 d .
C(9) C 0.29397(16) 0.3436(2) 0.96720(12) 0.0201(7) Uani 1.00 1 d .
C(10) C 0.23943(14) 0.36077(19) 0.99656(12) 0.0185(6) Uani 1.00 1 d .
C(11) C 0.18128(14) 0.3382(2) 1.06933(12) 0.0218(7) Uani 1.00 1 d .
C(12) C 0.15929(16) 0.4394(2) 1.03645(12) 0.0228(7) Uani 1.00 1 d .
C(13) C 0.23964(18) 0.3463(2) 1.13142(12) 0.0279(8) Uani 1.00 1 d .
C(14) C 0.12157(18) 0.2745(2) 1.07394(14) 0.0283(8) Uani 1.00 1 d .
C(15) C 0.1680(2) 0.5275(2) 1.07973(17) 0.0340(9) Uani 1.00 1 d .
C(16) C 0.08635(18) 0.4396(2) 0.98804(16) 0.0313(8) Uani 1.00 1 d .
C(17) C 0.36507(16) 0.0089(2) 0.93402(12) 0.0190(7) Uani 1.00 1 d .
C(18) C 0.36267(14) 0.00851(19) 0.99824(12) 0.0187(6) Uani 1.00 1 d .
C(19) C 0.32783(16) -0.0491(2) 1.08096(12) 0.0231(7) Uani 1.00 1 d .
C(20) C 0.39753(14) 0.0113(2) 1.10695(12) 0.0241(7) Uani 1.00 1 d .
C(21) C 0.26813(18) -0.0176(2) 1.10392(14) 0.0294(9) Uani 1.00 1 d .
C(22) C 0.3379(2) -0.1613(2) 1.08683(16) 0.0313(9) Uani 1.00 1 d .
C(23) C 0.3886(2) 0.1117(2) 1.13304(16) 0.0331(9) Uani 1.00 1 d .
C(24) C 0.45883(19) -0.0447(3) 1.15221(14) 0.0348(9) Uani 1.00 1 d .
C(25) C 0.13282(14) -0.03513(18) 0.76734(12) 0.0175(6) Uani 1.00 1 d .
C(26) C 0.13878(13) -0.11879(18) 0.81024(11) 0.0167(6) Uani 1.00 1 d .
C(27) C 0.10861(14) -0.22250(18) 0.87979(12) 0.0192(6) Uani 1.00 1 d .
C(28) C 0.16045(14) -0.27829(19) 0.85329(12) 0.0191(6) Uani 1.00 1 d .
C(29) C 0.1277(2) -0.2266(2) 0.94930(13) 0.0278(8) Uani 1.00 1 d .
C(30) C 0.03118(16) -0.2491(2) 0.84813(14) 0.0259(8) Uani 1.00 1 d .
C(31) C 0.23620(16) -0.2807(2) 0.89656(13) 0.0244(7) Uani 1.00 1 d .
C(32) C 0.13603(19) -0.3801(2) 0.82768(16) 0.0260(8) Uani 1.00 1 d .
C(33) C 0.06370(14) 0.2968(2) 0.80404(13) 0.0200(7) Uani 1.00 1 d .
C(34) C 0.01493(13) 0.22822(18) 0.82128(12) 0.0178(6) Uani 1.00 1 d .
C(35) C -0.04244(14) 0.1559(2) 0.88444(12) 0.0206(7) Uani 1.00 1 d .
C(36) C -0.08170(14) 0.1259(2) 0.81641(12) 0.0211(7) Uani 1.00 1 d .
C(37) C -0.02486(18) 0.0714(2) 0.93045(13) 0.0257(8) Uani 1.00 1 d .
C(38) C -0.07826(19) 0.2400(2) 0.90718(16) 0.0272(8) Uani 1.00 1 d .
C(39) C -0.06494(19) 0.0222(2) 0.80020(14) 0.0275(8) Uani 1.00 1 d .
C(40) C -0.16040(17) 0.1430(2) 0.79475(16) 0.0312(9) Uani 1.00 1 d .
C(41) C -0.10230(17) 0.5574(2) 0.78790(12) 0.0253(7) Uani 1.00 1 d .
C(42) C 0.5715(2) 0.2649(3) 1.0427(2) 0.0570(13) Uani 1.00 1 d .
C(43) C 0.5133(2) 0.3300(3) 1.0472(2) 0.0852(18) Uani 1.00 1 d .
C(44) C -0.19725(19) 0.8529(2) 0.70778(17) 0.0367(9) Uani 1.00 1 d .
C(45) C -0.2336(2) 0.8714(2) 0.7536(2) 0.0450(11) Uani 1.00 1 d .
C(46) C -0.0257(2) 0.8812(3) 0.6363(2) 0.0570(13) Uani 1.00 1 d .
C(47) C -0.0851(3) 0.9507(5) 0.6070(2) 0.101(2) Uani 1.00 1 d .
H(1) H 0.3652(14) 0.3315(19) 0.8967(11) 0.014(6) Uiso 1.00 1 d .
H(2) H 0.3123(14) 0.2726(19) 0.8428(13) 0.015(6) Uiso 1.00 1 d .
H(3) H 0.4143(14) 0.1809(18) 0.9039(11) 0.012(6) Uiso 1.00 1 d .
H(4) H 0.3820(13) 0.1871(17) 0.9616(11) 0.007(6) Uiso 1.00 1 d .
H(5) H 0.3147(13) 0.1268(18) 0.8085(10) 0.007(5) Uiso 1.00 1 d .
H(6) H 0.3623(15) 0.0340(19) 0.8272(11) 0.015(6) Uiso 1.00 1 d .
H(7) H 0.2603(13) -0.0581(19) 0.8218(11) 0.008(6) Uiso 1.00 1 d .
H(8) H 0.2626(13) -0.0216(18) 0.7580(11) 0.011(6) Uiso 1.00 1 d .
H(9) H 0.1588(15) 0.090(2) 0.7039(13) 0.021(7) Uiso 1.00 1 d .
H(10) H 0.2130(16) 0.157(2) 0.7518(12) 0.020(7) Uiso 1.00 1 d .
H(11) H 0.0710(14) 0.1518(19) 0.7426(11) 0.008(6) Uiso 1.00 1 d .
H(12) H 0.0975(14) 0.2322(19) 0.7066(12) 0.015(6) Uiso 1.00 1 d .
H(13) H 0.1545(15) 0.386(2) 0.7747(12) 0.018(7) Uiso 1.00 1 d .
H(14) H 0.2108(14) 0.3055(19) 0.7829(11) 0.011(6) Uiso 1.00 1 d .
H(15) H 0.1848(14) 0.3878(19) 0.8834(11) 0.014(6) Uiso 1.00 1 d .
H(16) H 0.2501(17) 0.429(2) 0.8586(13) 0.032(8) Uiso 1.00 1 d .
H(17) H 0.3290(16) 0.301(2) 0.9940(13) 0.021(7) Uiso 1.00 1 d .
H(18) H 0.3161(14) 0.407(2) 0.9662(11) 0.014(6) Uiso 1.00 1 d .
H(19) H 0.2557(16) 0.281(2) 1.1438(13) 0.027(8) Uiso 1.00 1 d .
H(20) H 0.2780(19) 0.384(2) 1.1318(14) 0.036(9) Uiso 1.00 1 d .
H(21) H 0.2176(16) 0.368(2) 1.1605(13) 0.024(7) Uiso 1.00 1 d .
H(22) H 0.1432(17) 0.213(2) 1.0959(14) 0.036(9) Uiso 1.00 1 d .
H(23) H 0.0896(17) 0.258(2) 1.0356(14) 0.027(8) Uiso 1.00 1 d .
H(24) H 0.1015(17) 0.310(2) 1.0986(14) 0.033(8) Uiso 1.00 1 d .
H(25) H 0.1369(18) 0.519(2) 1.1048(15) 0.041(9) Uiso 1.00 1 d .
H(26) H 0.2159(19) 0.534(2) 1.1078(15) 0.033(9) Uiso 1.00 1 d .
H(27) H 0.1606(17) 0.582(2) 1.0580(14) 0.032(9) Uiso 1.00 1 d .
H(28) H 0.0779(16) 0.380(2) 0.9583(13) 0.026(7) Uiso 1.00 1 d .
H(29) H 0.0789(19) 0.496(2) 0.9647(16) 0.047(10) Uiso 1.00 1 d .
H(30) H 0.0519(17) 0.440(2) 1.0080(13) 0.025(7) Uiso 1.00 1 d .
H(31) H 0.3436(14) -0.055(2) 0.9180(12) 0.016(6) Uiso 1.00 1 d .
H(32) H 0.4142(16) 0.007(2) 0.9384(12) 0.021(7) Uiso 1.00 1 d .
H(33) H 0.2578(18) 0.054(2) 1.0979(15) 0.044(10) Uiso 1.00 1 d .
H(34) H 0.2808(15) -0.031(2) 1.1468(14) 0.022(7) Uiso 1.00 1 d .
H(35) H 0.2288(19) -0.060(2) 1.0848(15) 0.037(9) Uiso 1.00 1 d .
H(36) H 0.2922(19) -0.193(2) 1.0678(14) 0.033(9) Uiso 1.00 1 d .
H(37) H 0.3535(19) -0.180(2) 1.1312(17) 0.045(9) Uiso 1.00 1 d .
H(38) H 0.3725(19) -0.184(2) 1.0698(14) 0.039(9) Uiso 1.00 1 d .
H(39) H 0.3775(17) 0.106(2) 1.1720(15) 0.037(8) Uiso 1.00 1 d .
H(40) H 0.434(2) 0.154(2) 1.1408(16) 0.057(11) Uiso 1.00 1 d .
H(41) H 0.3516(17) 0.151(2) 1.1057(13) 0.023(7) Uiso 1.00 1 d .
H(42) H 0.4446(18) -0.065(2) 1.1863(16) 0.041(9) Uiso 1.00 1 d .
H(43) H 0.4710(18) -0.102(2) 1.1337(15) 0.040(9) Uiso 1.00 1 d .
H(44) H 0.498(2) -0.000(3) 1.1647(18) 0.061(12) Uiso 1.00 1 d .
H(45) H 0.0862(14) -0.0069(19) 0.7633(11) 0.014(6) Uiso 1.00 1 d .
H(46) H 0.1347(13) -0.0626(18) 0.7279(11) 0.009(6) Uiso 1.00 1 d .
H(47) H 0.175(2) -0.202(2) 0.9722(15) 0.043(10) Uiso 1.00 1 d .
H(48) H 0.0906(17) -0.195(2) 0.9606(14) 0.031(8) Uiso 1.00 1 d .
H(49) H 0.1272(17) -0.296(2) 0.9606(14) 0.033(8) Uiso 1.00 1 d .
H(50) H 0.0180(16) -0.247(2) 0.8018(14) 0.026(7) Uiso 1.00 1 d .
H(51) H 0.0019(15) -0.205(2) 0.8634(12) 0.021(7) Uiso 1.00 1 d .
H(52) H 0.0222(18) -0.315(2) 0.8595(14) 0.042(9) Uiso 1.00 1 d .
H(53) H 0.2665(17) -0.303(2) 0.8752(14) 0.032(8) Uiso 1.00 1 d .
H(54) H 0.2454(16) -0.327(2) 0.9306(13) 0.027(7) Uiso 1.00 1 d .
H(55) H 0.2521(15) -0.215(2) 0.9133(12) 0.021(7) Uiso 1.00 1 d .
H(56) H 0.1744(16) -0.409(2) 0.8134(12) 0.021(7) Uiso 1.00 1 d .
H(57) H 0.1350(18) -0.415(2) 0.8612(16) 0.039(9) Uiso 1.00 1 d .
H(58) H 0.0892(17) -0.380(2) 0.7948(14) 0.025(8) Uiso 1.00 1 d .
H(59) H 0.0372(15) 0.333(2) 0.7641(12) 0.018(7) Uiso 1.00 1 d .
H(60) H 0.0776(15) 0.344(2) 0.8377(13) 0.021(7) Uiso 1.00 1 d .
H(61) H 0.0024(17) 0.020(2) 0.9203(14) 0.034(8) Uiso 1.00 1 d .
H(62) H -0.0715(18) 0.046(2) 0.9312(14) 0.036(9) Uiso 1.00 1 d .
H(63) H 0.0021(18) 0.102(2) 0.9718(15) 0.037(9) Uiso 1.00 1 d .
H(64) H -0.0480(18) 0.263(2) 0.9446(15) 0.033(9) Uiso 1.00 1 d .
H(65) H -0.0915(17) 0.296(2) 0.8777(15) 0.038(9) Uiso 1.00 1 d .
H(66) H -0.1212(16) 0.215(2) 0.9107(12) 0.020(7) Uiso 1.00 1 d .
H(67) H -0.0160(15) 0.0102(19) 0.8131(11) 0.011(6) Uiso 1.00 1 d .
H(68) H -0.0856(17) -0.028(2) 0.8174(15) 0.038(9) Uiso 1.00 1 d .
H(69) H -0.0852(17) 0.015(2) 0.7554(15) 0.032(8) Uiso 1.00 1 d .
H(70) H -0.1682(17) 0.203(2) 0.7984(14) 0.028(9) Uiso 1.00 1 d .
H(71) H -0.1814(19) 0.100(2) 0.8187(16) 0.046(10) Uiso 1.00 1 d .
H(72) H -0.1805(18) 0.123(2) 0.7525(16) 0.040(9) Uiso 1.00 1 d .
H(73) H 0.5214 0.1457 1.0079 0.060 Uiso 1.00 1 d R
H(74) H 0.589(2) 0.231(3) 1.089(2) 0.074(13) Uiso 1.00 1 d .
H(75) H 0.609(2) 0.310(3) 1.030(2) 0.082(14) Uiso 1.00 1 d .
H(76) H 0.5312 0.3757 1.0800 0.098 Uiso 1.00 1 d R
H(77) H 0.4940 0.3648 1.0095 0.099 Uiso 1.00 1 d R
H(78) H 0.4775 0.2910 1.0545 0.099 Uiso 1.00 1 d R
H(79) H -0.136(2) 0.746(3) 0.7443(19) 0.072(13) Uiso 1.00 1 d .
H(80) H -0.2218(15) 0.809(2) 0.6755(13) 0.019(7) Uiso 1.00 1 d .
H(81) H -0.1872(17) 0.917(2) 0.6895(14) 0.036(8) Uiso 1.00 1 d .
H(82) H -0.2386(18) 0.809(2) 0.7724(14) 0.038(9) Uiso 1.00 1 d .
H(83) H -0.203(2) 0.914(3) 0.7872(19) 0.065(12) Uiso 1.00 1 d .
H(84) H -0.281(2) 0.899(3) 0.7372(19) 0.064(12) Uiso 1.00 1 d .
H(85) H -0.055(3) 0.838(4) 0.706(2) 0.13(2) Uiso 1.00 1 d .
H(86) H -0.033(2) 0.822(3) 0.608(2) 0.078(14) Uiso 1.00 1 d .
H(87) H 0.019(2) 0.912(2) 0.6306(16) 0.052(10) Uiso 1.00 1 d .
H(88) H -0.0913 0.9580 0.5645 0.123 Uiso 1.00 1 d R
H(89) H -0.1274 0.9259 0.6116 0.123 Uiso 1.00 1 d R
H(90) H -0.0743 1.0129 0.6269 0.123 Uiso 1.00 1 d R

loop_
_atom_site_aniso_label
_atom_site_aniso_U_11
_atom_site_aniso_U_22
_atom_site_aniso_U_33
_atom_site_aniso_U_12
_atom_site_aniso_U_13
_atom_site_aniso_U_23
K(1) 0.0177(3) 0.0147(2) 0.0194(2) 0.0016(2) 0.0079(2) 0.0005(2)
S(1) 0.0332(5) 0.0284(4) 0.0561(5) 0.0089(3) 0.0202(4) 0.0131(3)
O(1) 0.0338(12) 0.0156(9) 0.0239(9) 0.0056(8) 0.0088(9) 0.0018(7)
O(2) 0.0196(11) 0.0246(10) 0.0254(10) -0.0029(8) 0.0018(8) 0.0038(8)
O(3) 0.0220(11) 0.0165(9) 0.0283(10) 0.0032(7) 0.0128(8) -0.0034(7)
O(4) 0.0179(10) 0.0293(10) 0.0208(9) 0.0016(8) 0.0032(8) -0.0047(8)
O(5) 0.0545(15) 0.0150(9) 0.0370(12) 0.0013(9) 0.0245(11) 0.0040(8)
O(6) 0.0176(11) 0.0403(12) 0.0279(10) -0.0022(9) 0.0068(9) 0.0004(9)
O(7) 0.0360(12) 0.0215(10) 0.0286(10) 0.0021(8) 0.0226(9) -0.0037(8)
O(8) 0.0304(12) 0.0467(13) 0.0187(10) -0.0001(10) 0.0037(9) 0.0109(9)
O(9) 0.0447(16) 0.0518(15) 0.0539(15) -0.0047(12) 0.0186(13) 0.0067(12)
O(10) 0.0277(13) 0.0329(12) 0.0525(14) 0.0010(10) 0.0098(11) 0.0078(11)
O(11) 0.0396(16) 0.077(2) 0.0444(15) -0.0199(14) 0.0135(12) -0.0044(13)
N(1) 0.0169(12) 0.0176(10) 0.0162(10) 0.0019(9) 0.0065(9) -0.0001(8)
N(2) 0.0169(12) 0.0158(10) 0.0161(10) 0.0020(8) 0.0067(9) -0.0001(8)
N(3) 0.0165(12) 0.0147(10) 0.0168(10) 0.0015(8) 0.0069(9) 0.0019(8)
N(4) 0.0163(12) 0.0135(10) 0.0194(11) 0.0010(8) 0.0091(9) 0.0012(8)
N(5) 0.0215(13) 0.0192(11) 0.0170(10) 0.0027(9) 0.0073(9) 0.0001(8)
N(6) 0.0278(14) 0.0169(11) 0.0209(11) 0.0027(9) 0.0094(10) -0.0018(9)
N(7) 0.0206(13) 0.0185(11) 0.0197(11) 0.0031(9) 0.0059(10) 0.0046(9)
N(8) 0.0182(12) 0.0241(11) 0.0202(11) 0.0036(9) 0.0064(10) 0.0020(9)
N(9) 0.0156(11) 0.0152(10) 0.0200(10) 0.0001(9) 0.0077(9) -0.0004(8)
N(10) 0.0224(13) 0.0128(10) 0.0207(11) 0.0002(9) 0.0110(10) 0.0003(8)
N(11) 0.0151(11) 0.0194(11) 0.0194(11) 0.0020(9) 0.0076(9) -0.0000(8)
N(12) 0.0181(12) 0.0249(12) 0.0191(11) 0.0031(9) 0.0066(9) 0.0055(9)
N(13) 0.0374(17) 0.0301(14) 0.0389(15) 0.0056(13) 0.0122(13) 0.0033(12)
C(1) 0.0181(14) 0.0158(12) 0.0219(14) -0.0004(11) 0.0092(11) 0.0010(10)
C(2) 0.0157(14) 0.0197(13) 0.0208(14) 0.0009(10) 0.0074(11) -0.0018(10)
C(3) 0.0171(14) 0.0191(13) 0.0160(12) 0.0011(11) 0.0076(11) -0.0003(10)
C(4) 0.0208(15) 0.0136(12) 0.0185(13) 0.0035(10) 0.0092(11) 0.0017(10)
C(5) 0.0181(14) 0.0168(12) 0.0135(12) -0.0002(11) 0.0060(10) 0.0015(10)
C(6) 0.0180(15) 0.0141(12) 0.0188(13) -0.0000(11) 0.0050(11) 0.0038(10)
C(7) 0.0219(15) 0.0145(12) 0.0214(13) 0.0020(11) 0.0127(12) 0.0050(10)
C(8) 0.0243(15) 0.0130(12) 0.0225(13) 0.0025(11) 0.0122(12) 0.0009(10)
C(9) 0.0200(15) 0.0200(14) 0.0209(13) -0.0017(12) 0.0077(12) -0.0008(11)
C(10) 0.0194(14) 0.0190(13) 0.0169(12) 0.0014(11) 0.0057(11) -0.0006(10)
C(11) 0.0227(15) 0.0254(14) 0.0193(13) 0.0043(11) 0.0093(12) -0.0022(11)
C(12) 0.0260(16) 0.0213(14) 0.0241(14) 0.0043(11) 0.0123(12) -0.0014(11)
C(13) 0.0285(18) 0.0379(18) 0.0165(14) 0.0007(15) 0.0063(13) -0.0006(12)
C(14) 0.0308(18) 0.0340(17) 0.0235(16) -0.0028(14) 0.0136(14) -0.0030(13)
C(15) 0.049(2) 0.0233(16) 0.0337(18) 0.0032(15) 0.0196(18) -0.0073(14)
C(16) 0.0272(18) 0.0336(17) 0.0309(17) 0.0104(14) 0.0065(14) 0.0010(14)
C(17) 0.0178(15) 0.0215(14) 0.0179(13) 0.0040(11) 0.0061(11) 0.0006(10)
C(18) 0.0185(14) 0.0153(12) 0.0208(13) 0.0065(10) 0.0042(11) 0.0016(10)
C(19) 0.0237(16) 0.0267(14) 0.0181(13) 0.0039(12) 0.0057(12) 0.0048(11)
C(20) 0.0214(15) 0.0328(15) 0.0189(13) 0.0044(12) 0.0077(12) 0.0034(11)
C(21) 0.0258(18) 0.0381(18) 0.0285(17) 0.0023(15) 0.0146(14) 0.0082(14)
C(22) 0.034(2) 0.0290(16) 0.0307(17) 0.0042(15) 0.0101(16) 0.0095(13)
C(23) 0.0289(19) 0.0403(19) 0.0306(17) -0.0025(16) 0.0105(15) -0.0092(15)
C(24) 0.0273(19) 0.055(2) 0.0207(16) 0.0104(17) 0.0063(14) 0.0073(15)
C(25) 0.0201(15) 0.0142(12) 0.0180(13) -0.0011(11) 0.0060(11) 0.0023(10)
C(26) 0.0147(13) 0.0155(12) 0.0207(13) -0.0021(10) 0.0067(11) -0.0018(10)
C(27) 0.0238(15) 0.0139(12) 0.0223(13) 0.0001(11) 0.0108(12) 0.0017(10)
C(28) 0.0211(15) 0.0160(12) 0.0226(13) -0.0001(11) 0.0105(11) 0.0018(10)
C(29) 0.037(2) 0.0263(16) 0.0256(15) -0.0009(14) 0.0182(15) 0.0030(12)
C(30) 0.0232(17) 0.0202(14) 0.0386(18) -0.0020(12) 0.0162(14) -0.0017(12)
C(31) 0.0217(16) 0.0225(15) 0.0292(15) 0.0029(12) 0.0086(13) 0.0042(12)
C(32) 0.0331(19) 0.0138(13) 0.0335(17) 0.0006(13) 0.0141(15) 0.0014(12)
C(33) 0.0203(15) 0.0162(12) 0.0267(14) 0.0040(11) 0.0121(12) 0.0041(11)
C(34) 0.0169(14) 0.0158(12) 0.0224(13) 0.0053(10) 0.0088(11) 0.0015(10)
C(35) 0.0173(14) 0.0238(13) 0.0230(13) 0.0029(11) 0.0096(11) 0.0059(11)
C(36) 0.0164(14) 0.0240(14) 0.0222(13) 0.0003(11) 0.0055(11) 0.0047(11)
C(37) 0.0280(18) 0.0250(15) 0.0262(15) 0.0045(13) 0.0118(14) 0.0068(12)
C(38) 0.0271(18) 0.0268(16) 0.0342(18) 0.0064(13) 0.0188(15) 0.0032(13)
C(39) 0.0264(18) 0.0261(15) 0.0270(16) -0.0032(13) 0.0046(14) -0.0001(12)
C(40) 0.0190(17) 0.039(2) 0.0325(18) 0.0010(14) 0.0043(14) 0.0075(15)
C(41) 0.0317(17) 0.0238(14) 0.0268(15) -0.0056(13) 0.0182(14) -0.0051(12)
C(42) 0.040(2) 0.051(2) 0.070(2) -0.006(2) 0.005(2) -0.004(2)
C(43) 0.071(3) 0.070(3) 0.106(4) 0.005(2) 0.016(3) -0.030(3)
C(44) 0.0279(19) 0.0360(18) 0.0406(19) -0.0008(15) 0.0036(15) 0.0109(16)
C(45) 0.038(2) 0.037(2) 0.063(2) -0.0093(18) 0.022(2) -0.0069(19)
C(46) 0.050(2) 0.070(3) 0.052(2) -0.020(2) 0.018(2) -0.015(2)
C(47) 0.089(4) 0.144(5) 0.075(3) 0.016(4) 0.034(3) 0.043(3)

loop_
_atom_type_symbol
_atom_type_description
_atom_type_scat_dispersion_real
_atom_type_scat_dispersion_imag
_atom_type_scat_source
C C 0.003 0.002
;
International Tables for Crystallography
(1992, Vol. C, Tables 4.2.6.8 and 6.1.1.4)
;
H H 0.000 0.000
;
International Tables for Crystallography
(1992, Vol. C, Table 6.1.1.4)
;
N N 0.006 0.003
;
International Tables for Crystallography
(1992, Vol. C, Tables 4.2.6.8 and 6.1.1.4)
;
O O 0.011 0.006
;
International Tables for Crystallography
(1992, Vol. C, Tables 4.2.6.8 and 6.1.1.4)
;
K K 0.200 0.250
;
International Tables for Crystallography
(1992, Vol. C, Tables 4.2.6.8 and 6.1.1.4)
;
S S 0.125 0.123
;
International Tables for Crystallography
(1992, Vol. C, Tables 4.2.6.8 and 6.1.1.4)
;

loop_
_geom_angle_atom_site_label_1
_geom_angle_atom_site_label_2
_geom_angle_atom_site_label_3
_geom_angle
O(1) K(1) O(2) 83.83(5)
O(1) K(1) O(3) 122.68(6)
O(1) K(1) O(4) 71.99(5)
O(1) K(1) N(1) 72.31(6)
O(1) K(1) N(2) 98.76(6)
O(1) K(1) N(3) 161.70(7)
O(1) K(1) N(4) 118.55(5)
O(2) K(1) O(3) 68.83(5)
O(2) K(1) O(4) 127.29(6)
O(2) K(1) N(1) 124.29(5)
O(2) K(1) N(2) 72.31(6)
O(2) K(1) N(3) 94.15(6)
O(2) K(1) N(4) 156.25(6)
O(3) K(1) O(4) 85.84(6)
O(3) K(1) N(1) 162.99(5)
O(3) K(1) N(2) 117.56(6)
O(3) K(1) N(3) 72.70(6)
O(3) K(1) N(4) 101.64(5)
O(4) K(1) N(1) 92.26(6)
O(4) K(1) N(2) 155.36(6)
O(4) K(1) N(3) 122.13(5)
O(4) K(1) N(4) 71.28(6)
N(1) K(1) N(2) 63.10(6)
N(1) K(1) N(3) 94.30(6)
N(1) K(1) N(4) 61.92(5)
N(2) K(1) N(3) 63.50(5)
N(2) K(1) N(4) 95.01(6)
N(3) K(1) N(4) 62.10(6)
K(1) O(1) N(5) 110.87(13)
K(1) O(2) N(7) 106.37(14)
K(1) O(3) N(9) 116.03(16)
K(1) O(4) N(11) 106.85(15)
K(1) N(1) C(1) 110.23(14)
K(1) N(1) C(8) 109.43(15)
K(1) N(1) C(9) 109.25(17)
C(1) N(1) C(8) 111.3(2)
C(1) N(1) C(9) 107.7(2)
C(8) N(1) C(9) 108.9(2)
K(1) N(2) C(2) 109.12(16)
K(1) N(2) C(3) 111.30(15)
K(1) N(2) C(17) 109.67(18)
C(2) N(2) C(3) 110.7(2)
C(2) N(2) C(17) 108.62(18)
C(3) N(2) C(17) 107.4(2)
K(1) N(3) C(4) 107.16(13)
K(1) N(3) C(5) 112.08(15)
K(1) N(3) C(25) 110.46(17)
C(4) N(3) C(5) 110.6(2)
C(4) N(3) C(25) 109.46(19)
C(5) N(3) C(25) 107.06(17)
K(1) N(4) C(6) 108.30(13)
K(1) N(4) C(7) 111.28(13)
K(1) N(4) C(33) 109.69(17)
C(6) N(4) C(7) 110.7(2)
C(6) N(4) C(33) 109.15(19)
C(7) N(4) C(33) 107.7(2)
O(1) N(5) C(10) 125.0(2)
O(1) N(5) C(11) 123.0(2)
C(10) N(5) C(11) 110.8(2)
O(5) N(6) C(10) 125.4(2)
O(5) N(6) C(12) 122.3(2)
C(10) N(6) C(12) 112.0(2)
O(2) N(7) C(18) 124.1(2)
O(2) N(7) C(19) 122.9(2)
C(18) N(7) C(19) 112.4(2)
O(6) N(8) C(18) 126.1(2)
O(6) N(8) C(20) 121.34(19)
C(18) N(8) C(20) 112.4(2)
O(3) N(9) C(26) 124.8(2)
O(3) N(9) C(27) 122.9(2)
C(26) N(9) C(27) 111.7(2)
O(7) N(10) C(26) 125.8(2)
O(7) N(10) C(28) 121.6(2)
C(26) N(10) C(28) 112.0(2)
O(4) N(11) C(34) 124.9(2)
O(4) N(11) C(35) 122.5(2)
C(34) N(11) C(35) 111.84(19)
O(8) N(12) C(34) 126.1(2)
O(8) N(12) C(36) 121.8(2)
C(34) N(12) C(36) 111.5(2)
N(1) C(1) C(2) 114.6(2)
N(2) C(2) C(1) 113.9(2)
N(2) C(3) C(4) 114.8(2)
N(3) C(4) C(3) 114.6(2)
N(3) C(5) C(6) 114.1(2)
N(4) C(6) C(5) 113.67(19)
N(4) C(7) C(8) 114.3(2)
N(1) C(8) C(7) 114.8(2)
N(1) C(9) C(10) 114.6(2)
N(5) C(10) N(6) 109.7(2)
N(5) C(10) C(9) 124.1(2)
N(6) C(10) C(9) 125.8(2)
N(5) C(11) C(12) 100.1(2)
N(5) C(11) C(13) 104.8(2)
N(5) C(11) C(14) 110.7(2)
C(12) C(11) C(13) 113.4(2)
C(12) C(11) C(14) 115.8(2)
C(13) C(11) C(14) 111.0(2)
N(6) C(12) C(11) 100.6(2)
N(6) C(12) C(15) 109.0(2)
N(6) C(12) C(16) 106.9(2)
C(11) C(12) C(15) 114.8(2)
C(11) C(12) C(16) 114.0(2)
C(15) C(12) C(16) 110.6(2)
N(2) C(17) C(18) 114.6(2)
N(7) C(18) N(8) 109.5(2)
N(7) C(18) C(17) 123.4(2)
N(8) C(18) C(17) 126.5(2)
N(7) C(19) C(20) 101.1(2)
N(7) C(19) C(21) 109.8(2)
N(7) C(19) C(22) 105.2(2)
C(20) C(19) C(21) 115.3(2)
C(20) C(19) C(22) 114.3(2)
C(21) C(19) C(22) 110.2(2)
N(8) C(20) C(19) 101.51(19)
N(8) C(20) C(23) 106.7(2)
N(8) C(20) C(24) 108.1(2)
C(19) C(20) C(23) 114.5(2)
C(19) C(20) C(24) 114.7(2)
C(23) C(20) C(24) 110.5(2)
N(3) C(25) C(26) 114.57(19)
N(9) C(26) N(10) 109.2(2)
N(9) C(26) C(25) 125.8(2)
N(10) C(26) C(25) 124.6(2)
N(9) C(27) C(28) 100.0(2)
N(9) C(27) C(29) 110.5(2)
N(9) C(27) C(30) 105.6(2)
C(28) C(27) C(29) 115.0(2)
C(28) C(27) C(30) 113.7(2)
C(29) C(27) C(30) 111.0(2)
N(10) C(28) C(27) 100.18(19)
N(10) C(28) C(31) 105.7(2)
N(10) C(28) C(32) 110.0(2)
C(27) C(28) C(31) 113.9(2)
C(27) C(28) C(32) 114.9(2)
C(31) C(28) C(32) 111.1(2)
N(4) C(33) C(34) 113.7(2)
N(11) C(34) N(12) 109.6(2)
N(11) C(34) C(33) 124.2(2)
N(12) C(34) C(33) 125.9(2)
N(11) C(35) C(36) 100.5(2)
N(11) C(35) C(37) 110.4(2)
N(11) C(35) C(38) 105.6(2)
C(36) C(35) C(37) 115.2(2)
C(36) C(35) C(38) 113.6(2)
C(37) C(35) C(38) 110.6(2)
N(12) C(36) C(35) 100.3(2)
N(12) C(36) C(39) 105.7(2)
N(12) C(36) C(40) 110.3(2)
C(35) C(36) C(39) 114.1(2)
C(35) C(36) C(40) 114.8(2)
C(39) C(36) C(40) 110.6(2)
S(1) C(41) N(13) 179.3(2)
O(9) C(42) C(43) 113.2(3)
O(10) C(44) C(45) 115.1(3)
O(11) C(46) C(47) 112.4(4)
C(42) O(9) H(73) 111.8
C(44) O(10) H(79) 106(2)
C(46) O(11) H(85) 107(3)
N(1) C(1) H(1) 112.2(17)
N(1) C(1) H(2) 107.1(18)
C(2) C(1) H(1) 106.6(14)
C(2) C(1) H(2) 111.6(16)
H(1) C(1) H(2) 104(2)
N(2) C(2) H(3) 111.5(14)
N(2) C(2) H(4) 107.8(14)
C(1) C(2) H(3) 106.6(13)
C(1) C(2) H(4) 108.8(14)
H(3) C(2) H(4) 108(2)
N(2) C(3) H(5) 108.6(15)
N(2) C(3) H(6) 112.1(14)
C(4) C(3) H(5) 109.9(13)
C(4) C(3) H(6) 106.0(14)
H(5) C(3) H(6) 105(2)
N(3) C(4) H(7) 106.3(17)
N(3) C(4) H(8) 111.4(13)
C(3) C(4) H(7) 110.2(14)
C(3) C(4) H(8) 107.6(14)
H(7) C(4) H(8) 106(2)
N(3) C(5) H(9) 108.1(17)
N(3) C(5) H(10) 105.8(16)
C(6) C(5) H(9) 109.0(17)
C(6) C(5) H(10) 109.3(18)
H(9) C(5) H(10) 111(2)
N(4) C(6) H(11) 107.5(17)
N(4) C(6) H(12) 110.6(15)
C(5) C(6) H(11) 110.2(17)
C(5) C(6) H(12) 108.8(17)
H(11) C(6) H(12) 106(2)
N(4) C(7) H(13) 111.5(16)
N(4) C(7) H(14) 110.8(17)
C(8) C(7) H(13) 105.5(15)
C(8) C(7) H(14) 108.0(14)
H(13) C(7) H(14) 106(2)
N(1) C(8) H(15) 104.8(14)
N(1) C(8) H(16) 107.5(15)
C(7) C(8) H(15) 107.5(13)
C(7) C(8) H(16) 110.1(16)
H(15) C(8) H(16) 112(2)
N(1) C(9) H(17) 109.0(17)
N(1) C(9) H(18) 111.5(15)
C(10) C(9) H(17) 107(2)
C(10) C(9) H(18) 106.4(18)
H(17) C(9) H(18) 108(2)
C(11) C(13) H(19) 107.0(16)
C(11) C(13) H(20) 115.5(19)
C(11) C(13) H(21) 106.7(16)
H(19) C(13) H(20) 108(2)
H(19) C(13) H(21) 105(2)
H(20) C(13) H(21) 114(2)
C(11) C(14) H(22) 107(2)
C(11) C(14) H(23) 112(2)
C(11) C(14) H(24) 105(2)
H(22) C(14) H(23) 109(2)
H(22) C(14) H(24) 109(2)
H(23) C(14) H(24) 114(2)
C(12) C(15) H(25) 109.6(19)
C(12) C(15) H(26) 112(2)
C(12) C(15) H(27) 109(2)
H(25) C(15) H(26) 107(3)
H(25) C(15) H(27) 114(3)
H(26) C(15) H(27) 104(2)
C(12) C(16) H(28) 112.9(16)
C(12) C(16) H(29) 111(2)
C(12) C(16) H(30) 109.0(16)
H(28) C(16) H(29) 108(2)
H(28) C(16) H(30) 110(2)
H(29) C(16) H(30) 106(3)
N(2) C(17) H(31) 111.1(14)
N(2) C(17) H(32) 113.9(17)
C(18) C(17) H(31) 102.5(18)
C(18) C(17) H(32) 105.2(17)
H(31) C(17) H(32) 109(2)
C(19) C(21) H(33) 112(2)
C(19) C(21) H(34) 109.3(19)
C(19) C(21) H(35) 107(2)
H(33) C(21) H(34) 108(2)
H(33) C(21) H(35) 115(2)
H(34) C(21) H(35) 105(2)
C(19) C(22) H(36) 108.8(19)
C(19) C(22) H(37) 109(2)
C(19) C(22) H(38) 112(2)
H(36) C(22) H(37) 106(2)
H(36) C(22) H(38) 112(2)
H(37) C(22) H(38) 108(2)
C(20) C(23) H(39) 112.1(18)
C(20) C(23) H(40) 110(2)
C(20) C(23) H(41) 114.0(18)
H(39) C(23) H(40) 109(2)
H(39) C(23) H(41) 106(2)
H(40) C(23) H(41) 105(2)
C(20) C(24) H(42) 108(2)
C(20) C(24) H(43) 111.5(18)
C(20) C(24) H(44) 107(2)
H(42) C(24) H(43) 109(3)
H(42) C(24) H(44) 112(3)
H(43) C(24) H(44) 110(3)
N(3) C(25) H(45) 109.0(15)
N(3) C(25) H(46) 110.2(15)
C(26) C(25) H(45) 103.1(16)
C(26) C(25) H(46) 107.5(14)
H(45) C(25) H(46) 112(2)
C(27) C(29) H(47) 115(2)
C(27) C(29) H(48) 108.4(17)
C(27) C(29) H(49) 107.1(18)
H(47) C(29) H(48) 113(2)
H(47) C(29) H(49) 107(2)
H(48) C(29) H(49) 107(3)
C(27) C(30) H(50) 111.6(19)
C(27) C(30) H(51) 108.7(15)
C(27) C(30) H(52) 110.0(19)
H(50) C(30) H(51) 112(2)
H(50) C(30) H(52) 108(2)
H(51) C(30) H(52) 106(3)
C(28) C(31) H(53) 109.9(17)
C(28) C(31) H(54) 115.1(18)
C(28) C(31) H(55) 111.2(16)
H(53) C(31) H(54) 103(2)
H(53) C(31) H(55) 108(2)
H(54) C(31) H(55) 109(2)
C(28) C(32) H(56) 107.0(16)
C(28) C(32) H(57) 104(2)
C(28) C(32) H(58) 113.4(17)
H(56) C(32) H(57) 108(2)
H(56) C(32) H(58) 113(2)
H(57) C(32) H(58) 112(3)
N(4) C(33) H(59) 112.1(19)
N(4) C(33) H(60) 107.3(18)
C(34) C(33) H(59) 110.2(17)
C(34) C(33) H(60) 104(2)
H(59) C(33) H(60) 109(2)
C(35) C(37) H(61) 114(2)
C(35) C(37) H(62) 105.4(17)
C(35) C(37) H(63) 105.7(18)
H(61) C(37) H(62) 111(2)
H(61) C(37) H(63) 111(2)
H(62) C(37) H(63) 110(2)
C(35) C(38) H(64) 109(2)
C(35) C(38) H(65) 113(2)
C(35) C(38) H(66) 107.5(18)
H(64) C(38) H(65) 109(2)
H(64) C(38) H(66) 112(3)
H(65) C(38) H(66) 107(2)
C(36) C(39) H(67) 112.0(16)
C(36) C(39) H(68) 114(2)
C(36) C(39) H(69) 107.9(18)
H(67) C(39) H(68) 107(2)
H(67) C(39) H(69) 110(2)
H(68) C(39) H(69) 106(2)
C(36) C(40) H(70) 109(2)
C(36) C(40) H(71) 108(2)
C(36) C(40) H(72) 110(2)
H(70) C(40) H(71) 113(3)
H(70) C(40) H(72) 110(2)
H(71) C(40) H(72) 106(3)
O(9) C(42) H(74) 110(2)
O(9) C(42) H(75) 107(2)
C(43) C(42) H(74) 101(2)
C(43) C(42) H(75) 108(2)
H(74) C(42) H(75) 117(3)
C(42) C(43) H(76) 109.9
C(42) C(43) H(77) 108.9
C(42) C(43) H(78) 109.6
H(76) C(43) H(77) 109.5
H(76) C(43) H(78) 109.5
H(77) C(43) H(78) 109.5
O(10) C(44) H(80) 103.5(18)
O(10) C(44) H(81) 102.5(19)
C(45) C(44) H(80) 114(2)
C(45) C(44) H(81) 111(2)
H(80) C(44) H(81) 109(2)
C(44) C(45) H(82) 108(2)
C(44) C(45) H(83) 109(3)
C(44) C(45) H(84) 116(2)
H(82) C(45) H(83) 107(3)
H(82) C(45) H(84) 106(3)
H(83) C(45) H(84) 110(3)
O(11) C(46) H(86) 121(2)
O(11) C(46) H(87) 107.5(19)
C(47) C(46) H(86) 107(2)
C(47) C(46) H(87) 106(2)
H(86) C(46) H(87) 102(3)
C(46) C(47) H(88) 110.0
C(46) C(47) H(89) 109.5
C(46) C(47) H(90) 108.8
H(88) C(47) H(89) 109.5
H(88) C(47) H(90) 109.5
H(89) C(47) H(90) 109.5

loop_
_geom_bond_atom_site_label_1
_geom_bond_atom_site_label_2
_geom_bond_distance
K(1) O(1) 2.803(2)
K(1) O(2) 2.7785(19)
K(1) O(3) 2.7762(18)
K(1) O(4) 2.715(2)
K(1) N(1) 2.986(2)
K(1) N(2) 2.943(2)
K(1) N(3) 2.964(2)
K(1) N(4) 3.031(2)
S(1) C(41) 1.629(2)
O(1) N(5) 1.284(2)
O(2) N(7) 1.273(2)
O(3) N(9) 1.289(3)
O(4) N(11) 1.289(2)
O(5) N(6) 1.280(3)
O(6) N(8) 1.282(3)
O(7) N(10) 1.282(3)
O(8) N(12) 1.275(2)
O(9) C(42) 1.409(5)
O(10) C(44) 1.409(4)
O(11) C(46) 1.414(5)
N(1) C(1) 1.470(4)
N(1) C(8) 1.472(3)
N(1) C(9) 1.465(3)
N(2) C(2) 1.480(3)
N(2) C(3) 1.477(3)
N(2) C(17) 1.473(3)
N(3) C(4) 1.474(3)
N(3) C(5) 1.469(3)
N(3) C(25) 1.475(3)
N(4) C(6) 1.472(3)
N(4) C(7) 1.474(3)
N(4) C(33) 1.472(3)
N(5) C(10) 1.343(3)
N(5) C(11) 1.514(4)
N(6) C(10) 1.337(3)
N(6) C(12) 1.499(4)
N(7) C(18) 1.345(4)
N(7) C(19) 1.499(3)
N(8) C(18) 1.334(3)
N(8) C(20) 1.508(4)
N(9) C(26) 1.336(3)
N(9) C(27) 1.507(3)
N(10) C(26) 1.340(3)
N(10) C(28) 1.505(3)
N(11) C(34) 1.331(3)
N(11) C(35) 1.497(4)
N(12) C(34) 1.339(3)
N(12) C(36) 1.509(4)
N(13) C(41) 1.166(3)
C(1) C(2) 1.525(3)
C(3) C(4) 1.519(3)
C(5) C(6) 1.524(4)
C(7) C(8) 1.518(3)
C(9) C(10) 1.480(4)
C(11) C(12) 1.560(3)
C(11) C(13) 1.523(3)
C(11) C(14) 1.509(4)
C(12) C(15) 1.528(4)
C(12) C(16) 1.518(4)
C(17) C(18) 1.493(4)
C(19) C(20) 1.559(4)
C(19) C(21) 1.520(5)
C(19) C(22) 1.536(4)
C(20) C(23) 1.523(4)
C(20) C(24) 1.526(4)
C(25) C(26) 1.483(3)
C(27) C(28) 1.563(4)
C(27) C(29) 1.517(4)
C(27) C(30) 1.525(3)
C(28) C(31) 1.517(3)
C(28) C(32) 1.518(3)
C(33) C(34) 1.495(4)
C(35) C(36) 1.556(3)
C(35) C(37) 1.521(4)
C(35) C(38) 1.529(4)
C(36) C(39) 1.522(4)
C(36) C(40) 1.508(4)
C(42) C(43) 1.495(7)
C(44) C(45) 1.485(6)
C(46) C(47) 1.496(7)
O(9) H(73) 0.899
O(10) H(79) 0.95(4)
O(11) H(85) 1.00(7)
C(1) H(1) 1.02(2)
C(1) H(2) 0.95(2)
C(2) H(3) 1.04(3)
C(2) H(4) 1.01(2)
C(3) H(5) 0.95(2)
C(3) H(6) 1.01(3)
C(4) H(7) 0.93(2)
C(4) H(8) 1.02(2)
C(5) H(9) 0.96(2)
C(5) H(10) 0.94(3)
C(6) H(11) 0.94(2)
C(6) H(12) 1.03(2)
C(7) H(13) 1.01(2)
C(7) H(14) 0.91(3)
C(8) H(15) 0.99(3)
C(8) H(16) 1.04(3)
C(9) H(17) 0.96(2)
C(9) H(18) 0.97(2)
C(13) H(19) 0.95(3)
C(13) H(20) 0.92(3)
C(13) H(21) 0.96(3)
C(14) H(22) 1.00(3)
C(14) H(23) 0.93(2)
C(14) H(24) 0.93(3)
C(15) H(25) 0.99(4)
C(15) H(26) 0.97(3)
C(15) H(27) 0.87(3)
C(16) H(28) 1.04(3)
C(16) H(29) 0.92(3)
C(16) H(30) 0.95(3)
C(17) H(31) 0.98(2)
C(17) H(32) 0.96(3)
C(21) H(33) 0.99(3)
C(21) H(34) 0.95(3)
C(21) H(35) 0.96(3)
C(22) H(36) 0.98(3)
C(22) H(37) 0.99(3)
C(22) H(38) 0.95(4)
C(23) H(39) 0.99(3)
C(23) H(40) 1.03(4)
C(23) H(41) 0.96(2)
C(24) H(42) 0.96(4)
C(24) H(43) 0.95(3)
C(24) H(44) 0.96(4)
C(25) H(45) 0.99(3)
C(25) H(46) 0.99(2)
C(29) H(47) 0.98(3)
C(29) H(48) 0.97(3)
C(29) H(49) 0.98(3)
C(30) H(50) 1.01(3)
C(30) H(51) 0.98(3)
C(30) H(52) 0.96(3)
C(31) H(53) 0.95(3)
C(31) H(54) 0.98(3)
C(31) H(55) 0.98(3)
C(32) H(56) 1.01(3)
C(32) H(57) 0.91(3)
C(32) H(58) 0.99(2)
C(33) H(59) 1.02(2)
C(33) H(60) 0.97(2)
C(37) H(61) 0.96(3)
C(37) H(62) 1.00(3)
C(37) H(63) 1.02(3)
C(38) H(64) 0.93(3)
C(38) H(65) 0.99(3)
C(38) H(66) 0.95(3)
C(39) H(67) 0.94(3)
C(39) H(68) 0.95(3)
C(39) H(69) 0.98(3)
C(40) H(70) 0.84(3)
C(40) H(71) 0.99(4)
C(40) H(72) 0.96(3)
C(42) H(74) 1.11(4)
C(42) H(75) 1.09(5)
C(43) H(76) 0.950
C(43) H(77) 0.950
C(43) H(78) 0.950
C(44) H(80) 0.95(2)
C(44) H(81) 1.01(3)
C(45) H(82) 0.97(3)
C(45) H(83) 1.00(4)
C(45) H(84) 0.98(4)
C(46) H(86) 1.01(4)
C(46) H(87) 1.04(4)
C(47) H(88) 0.950
C(47) H(89) 0.950
C(47) H(90) 0.950

loop_
_geom_contact_atom_site_label_1
_geom_contact_atom_site_label_2
_geom_contact_distance
_geom_contact_site_symmetry_2
S(1) C(33) 3.431(3) .
O(5) C(31) 3.266(3) 56501
O(5) C(32) 3.555(3) 56501
O(6) O(6) 3.407(3) 65703
O(6) O(9) 2.774(3) .
O(6) C(17) 3.277(3) 65703
O(6) C(42) 3.345(5) .
O(7) C(1) 3.294(3) 54602
O(7) C(3) 3.391(3) 54602
O(7) C(5) 3.486(3) 54602
O(7) C(7) 3.514(4) 54602
O(8) C(23) 3.180(4) 45404
O(9) O(6) 2.774(3) .
O(9) N(8) 3.350(3) 65703
O(9) C(2) 3.478(3) .
O(9) C(17) 3.329(3) 65703
O(9) C(18) 3.231(3) 65703
O(9) C(22) 3.472(5) 65703
O(10) O(11) 2.796(4) .
O(10) N(13) 2.774(3) .
O(10) C(30) 3.538(3) 56501
O(10) C(39) 3.330(3) 56501
O(11) O(10) 2.796(4) .
O(11) C(25) 3.091(3) 56501
O(11) C(26) 3.251(3) 56501
O(11) C(39) 3.496(4) 56501
N(8) O(9) 3.350(3) 65703
N(13) O(10) 2.774(3) .
N(13) C(44) 3.494(4) .
C(1) O(7) 3.294(3) 55602
C(2) O(9) 3.478(3) .
C(3) O(7) 3.391(3) 55602
C(5) O(7) 3.486(3) 55602
C(7) O(7) 3.514(4) 55602
C(17) O(6) 3.277(3) 65703
C(17) O(9) 3.329(3) 65703
C(18) O(9) 3.231(3) 65703
C(22) O(9) 3.472(5) 65703
C(23) O(8) 3.180(4) 55504
C(25) O(11) 3.091(3) 54501
C(26) O(11) 3.251(3) 54501
C(30) O(10) 3.538(3) 54501
C(31) O(5) 3.266(3) 54501
C(32) O(5) 3.555(3) 54501
C(33) S(1) 3.431(3) .
C(37) C(37) 3.589(4) 55703
C(39) O(10) 3.330(3) 54501
C(39) O(11) 3.496(4) 54501
C(42) O(6) 3.345(5) .
C(44) N(13) 3.494(4) .
S(1) H(25) 2.80(4) 56703
S(1) H(28) 3.46(2) .
S(1) H(29) 3.30(3) .
S(1) H(39) 3.59(3) 45404
S(1) H(42) 3.38(3) 45404
S(1) H(52) 3.08(3) 56501
S(1) H(58) 3.55(3) 56501
S(1) H(59) 3.20(3) .
S(1) H(60) 2.99(3) .
S(1) H(65) 3.03(3) .
S(1) H(84) 3.51(4) 44602
O(5) H(49) 2.99(3) 56501
O(5) H(54) 2.36(3) 56501
O(5) H(57) 2.80(3) 56501
O(5) H(89) 3.564 56504
O(6) H(31) 3.47(2) 65703
O(6) H(32) 2.38(3) 65703
O(6) H(73) 1.899 .
O(6) H(73) 3.218 65703
O(6) H(74) 3.10(4) .
O(6) H(78) 3.031 .
O(7) H(1) 3.53(2) 54602
O(7) H(2) 2.38(3) 54602
O(7) H(5) 2.45(2) 54602
O(7) H(10) 2.57(3) 54602
O(7) H(14) 2.62(3) 54602
O(8) H(19) 3.36(2) 45404
O(8) H(20) 3.32(3) 45404
O(8) H(39) 2.87(3) 45404
O(8) H(40) 2.74(4) 45404
O(8) H(41) 3.30(2) 45404
O(8) H(90) 3.452 54501
O(9) H(3) 2.83(2) .
O(9) H(4) 3.16(2) .
O(9) H(31) 3.03(2) 65703
O(9) H(32) 3.60(2) .
O(9) H(32) 3.04(2) 65703
O(9) H(38) 2.56(4) 65703
O(9) H(43) 3.15(3) 65703
O(9) H(86) 2.94(4) 54602
O(10) H(37) 2.85(3) 45404
O(10) H(50) 2.97(2) 56501
O(10) H(51) 3.30(2) 56501
O(10) H(68) 2.88(3) 56501
O(10) H(69) 2.91(3) 56501
O(10) H(85) 1.83(7) .
O(10) H(89) 3.190 .
O(11) H(45) 2.63(2) 56501
O(11) H(46) 2.95(2) 56501
O(11) H(50) 2.72(3) 56501
O(11) H(67) 3.23(2) 56501
O(11) H(69) 2.96(3) 56501
O(11) H(79) 3.42(5) .
O(11) H(81) 3.49(3) .
N(8) H(32) 3.36(3) 65703
N(8) H(73) 3.029 .
N(8) H(73) 3.181 65703
N(10) H(2) 3.55(3) 54602
N(10) H(5) 3.53(2) 54602
N(13) H(21) 2.71(3) 56703
N(13) H(24) 3.25(3) 56703
N(13) H(25) 3.57(3) 56703
N(13) H(34) 2.78(2) 45404
N(13) H(37) 3.07(4) 45404
N(13) H(42) 2.91(4) 45404
N(13) H(52) 3.50(3) 56501
N(13) H(71) 3.37(3) 45602
N(13) H(72) 3.44(3) 45602
N(13) H(79) 1.84(4) .
N(13) H(80) 3.35(2) .
N(13) H(82) 3.32(3) .
N(13) H(84) 3.29(4) 44602
C(2) H(73) 3.148 .
C(2) H(78) 3.552 .
C(3) H(56) 3.38(3) 55602
C(4) H(13) 3.21(3) 54602
C(4) H(14) 3.42(2) 54602
C(4) H(56) 3.52(3) 55602
C(5) H(53) 3.52(3) 55602
C(7) H(8) 2.90(2) 55602
C(7) H(56) 3.60(2) 56501
C(8) H(8) 3.28(2) 55602
C(8) H(56) 3.25(2) 56501
C(8) H(57) 3.38(3) 56501
C(13) H(72) 2.75(3) 55504
C(13) H(82) 3.06(3) 56703
C(14) H(51) 3.38(3) 55703
C(15) H(49) 3.52(3) 56501
C(15) H(65) 3.17(3) 56703
C(15) H(80) 3.38(2) 56504
C(15) H(81) 3.25(2) 56504
C(15) H(84) 3.57(4) 56504
C(16) H(30) 3.25(3) 56703
C(17) H(73) 3.557 .
C(17) H(73) 3.060 65703
C(17) H(74) 3.48(4) 65703
C(18) H(73) 3.166 65703
C(21) H(71) 3.08(4) 55703
C(21) H(83) 3.47(5) 56703
C(22) H(80) 3.35(3) 55504
C(22) H(86) 3.29(4) 55504
C(23) H(59) 3.55(2) 55504
C(24) H(6) 3.46(3) 65703
C(25) H(87) 3.29(3) 54501
C(29) H(27) 3.52(3) 54501
C(29) H(64) 3.36(4) 55703
C(29) H(66) 3.27(3) 55703
C(30) H(24) 3.38(3) 55703
C(30) H(79) 3.42(3) 54501
C(30) H(85) 3.37(5) 54501
C(31) H(74) 3.47(4) 65703
C(31) H(75) 3.03(4) 65703
C(32) H(5) 3.58(2) 54602
C(32) H(13) 3.47(2) 54501
C(32) H(15) 3.42(2) 54501
C(32) H(16) 3.37(3) 54501
C(37) H(61) 3.53(3) 55703
C(37) H(62) 3.51(3) 55703
C(37) H(63) 3.18(3) 55703
C(38) H(25) 3.45(3) 56703
C(38) H(27) 3.18(3) 56703
C(38) H(48) 3.19(3) 55703
C(38) H(49) 3.57(3) 55703
C(39) H(81) 3.23(2) 54501
C(39) H(83) 3.06(4) 54501
C(39) H(85) 3.37(6) 54501
C(40) H(19) 3.48(2) 45404
C(40) H(20) 3.56(3) 45404
C(40) H(21) 3.25(2) 45404
C(40) H(34) 3.47(3) 55703
C(40) H(80) 3.49(3) 44602
C(40) H(82) 3.08(3) 44602
C(40) H(83) 3.21(4) 54501
C(41) H(21) 3.10(3) 56703
C(41) H(24) 3.16(3) 56703
C(41) H(25) 2.96(4) 56703
C(41) H(34) 3.34(2) 45404
C(41) H(39) 3.39(3) 45404
C(41) H(42) 2.79(4) 45404
C(41) H(50) 3.53(3) 56501
C(41) H(52) 3.04(3) 56501
C(41) H(79) 2.75(4) .
C(41) H(84) 3.09(4) 44602
C(42) H(31) 3.30(2) 65703
C(42) H(38) 3.33(4) 65703
C(42) H(53) 3.22(3) 65703
C(42) H(55) 3.41(3) 65703
C(42) H(86) 3.39(4) 54602
C(43) H(4) 3.34(2) .
C(43) H(12) 3.59(2) 55504
C(43) H(17) 3.51(3) .
C(44) H(26) 2.83(3) 46404
C(44) H(37) 3.29(4) 45404
C(44) H(68) 3.20(3) 56501
C(44) H(69) 3.07(3) 56501
C(44) H(70) 3.34(3) 45602
C(44) H(85) 2.88(7) .
C(44) H(89) 3.141 .
C(45) H(19) 3.28(3) 56703
C(45) H(22) 3.53(3) 56703
C(45) H(26) 3.42(3) 46404
C(45) H(34) 3.51(3) 56703
C(45) H(68) 3.15(3) 56501
C(45) H(69) 3.54(3) 56501
C(45) H(70) 2.99(3) 45602
C(45) H(71) 3.45(3) 56501
C(45) H(72) 3.58(3) 56501
C(46) H(38) 3.41(3) 45404
C(46) H(45) 3.40(2) 56501
C(46) H(46) 3.30(2) 56501
C(47) H(69) 3.52(3) 56501
C(47) H(75) 3.57(4) 55602
C(47) H(81) 3.25(4) .
C(47) H(76) 3.512 46404
H(1) O(7) 3.53(2) 55602
H(1) H(46) 3.21(3) 55602
H(1) H(86) 3.41(5) 54602
H(1) H(87) 2.81(5) 54602
H(1) H(77) 3.030 .
H(2) O(7) 2.38(3) 55602
H(2) N(10) 3.55(3) 55602
H(2) H(46) 3.15(4) 55602
H(3) O(9) 2.83(2) .
H(3) H(43) 2.91(5) 65703
H(3) H(73) 2.680 .
H(3) H(86) 3.14(5) 54602
H(3) H(87) 3.60(4) 54602
H(3) H(77) 3.482 .
H(3) H(78) 3.599 .
H(4) O(9) 3.16(2) .
H(4) C(43) 3.34(2) .
H(4) H(73) 2.703 .
H(4) H(77) 3.232 .
H(4) H(78) 2.745 .
H(5) O(7) 2.45(2) 55602
H(5) N(10) 3.53(2) 55602
H(5) C(32) 3.58(2) 55602
H(5) H(56) 2.92(4) 55602
H(5) H(58) 3.51(4) 55602
H(6) C(24) 3.46(3) 65703
H(6) H(13) 3.02(3) 54602
H(6) H(43) 3.29(4) 65703
H(6) H(44) 2.77(5) 65703
H(6) H(56) 3.17(3) 55602
H(6) H(58) 3.46(4) 55602
H(7) H(13) 3.31(4) 54602
H(7) H(14) 3.24(4) 54602
H(8) C(7) 2.90(2) 54602
H(8) C(8) 3.28(2) 54602
H(8) H(13) 2.39(4) 54602
H(8) H(14) 2.65(3) 54602
H(8) H(16) 2.69(4) 54602
H(8) H(56) 2.83(4) 55602
H(9) H(16) 3.45(4) 54602
H(9) H(53) 3.08(5) 55602
H(9) H(56) 3.50(4) 55602
H(9) H(74) 3.51(5) 45404
H(9) H(76) 3.175 45404
H(10) O(7) 2.57(3) 55602
H(10) H(53) 3.13(4) 55602
H(10) H(56) 3.22(4) 55602
H(11) H(76) 3.578 45404
H(12) C(43) 3.59(2) 45404
H(12) H(40) 3.49(4) 45404
H(12) H(74) 2.69(5) 45404
H(12) H(76) 3.137 45404
H(12) H(78) 3.545 45404
H(13) C(4) 3.21(3) 55602
H(13) C(32) 3.47(2) 56501
H(13) H(6) 3.02(3) 55602
H(13) H(7) 3.31(4) 55602
H(13) H(8) 2.39(4) 55602
H(13) H(56) 2.92(3) 56501
H(13) H(57) 3.46(4) 56501
H(13) H(58) 3.53(4) 56501
H(14) O(7) 2.62(3) 55602
H(14) C(4) 3.42(2) 55602
H(14) H(7) 3.24(4) 55602
H(14) H(8) 2.65(3) 55602
H(15) C(32) 3.42(2) 56501
H(15) H(56) 3.17(3) 56501
H(15) H(57) 2.85(4) 56501
H(16) C(32) 3.37(3) 56501
H(16) H(8) 2.69(4) 55602
H(16) H(9) 3.45(4) 55602
H(16) H(46) 3.51(4) 55602
H(16) H(56) 2.68(4) 56501
H(16) H(57) 3.15(5) 56501
H(17) C(43) 3.51(3) .
H(17) H(77) 3.323 .
H(17) H(78) 2.844 .
H(18) H(88) 3.022 56504
H(18) H(77) 3.420 .
H(18) H(78) 3.571 .
H(19) O(8) 3.36(2) 55504
H(19) C(40) 3.48(2) 55504
H(19) C(45) 3.28(3) 56703
H(19) H(70) 3.38(4) 55504
H(19) H(72) 2.73(4) 55504
H(19) H(82) 2.40(5) 56703
H(19) H(83) 3.43(5) 56703
H(19) H(84) 3.58(5) 56703
H(20) O(8) 3.32(3) 55504
H(20) C(40) 3.56(3) 55504
H(20) H(69) 3.51(4) 55504
H(20) H(72) 2.62(4) 55504
H(20) H(81) 2.99(4) 56504
H(20) H(89) 3.322 56504
H(20) H(90) 3.310 56504
H(21) N(13) 2.71(3) 56703
H(21) C(40) 3.25(2) 55504
H(21) C(41) 3.10(3) 56703
H(21) H(70) 3.38(3) 55504
H(21) H(71) 3.56(4) 55504
H(21) H(72) 2.41(4) 55504
H(21) H(79) 3.49(6) 56703
H(21) H(81) 3.43(4) 56504
H(21) H(82) 2.81(4) 56703
H(22) C(45) 3.53(3) 56703
H(22) H(51) 3.34(5) 55703
H(22) H(82) 3.02(4) 56703
H(22) H(83) 3.08(5) 56703
H(23) H(51) 3.48(5) 55703
H(24) N(13) 3.25(3) 56703
H(24) C(30) 3.38(3) 55703
H(24) C(41) 3.16(3) 56703
H(24) H(51) 2.88(5) 55703
H(24) H(52) 2.94(5) 55703
H(24) H(79) 3.53(5) 56703
H(25) S(1) 2.80(4) 56703
H(25) N(13) 3.57(3) 56703
H(25) C(38) 3.45(3) 56703
H(25) C(41) 2.96(4) 56703
H(25) H(64) 3.45(4) 56703
H(25) H(65) 2.74(5) 56703
H(25) H(81) 3.53(4) 56504
H(25) H(84) 3.15(5) 56504
H(26) C(44) 2.83(3) 56504
H(26) C(45) 3.42(3) 56504
H(26) H(65) 3.49(5) 56703
H(26) H(80) 2.69(4) 56504
H(26) H(81) 2.31(4) 56504
H(26) H(84) 3.09(5) 56504
H(26) H(89) 3.161 56504
H(27) C(29) 3.52(3) 56501
H(27) C(38) 3.18(3) 56703
H(27) H(49) 2.69(4) 56501
H(27) H(64) 3.08(5) 56703
H(27) H(65) 2.86(5) 56703
H(27) H(66) 3.02(4) 56703
H(27) H(80) 3.29(3) 56504
H(27) H(81) 3.52(4) 56504
H(28) S(1) 3.46(2) .
H(29) S(1) 3.30(3) .
H(29) H(30) 3.02(5) 56703
H(29) H(49) 2.99(5) 56501
H(29) H(52) 3.45(5) 56501
H(29) H(57) 3.19(5) 56501
H(30) C(16) 3.25(3) 56703
H(30) H(29) 3.02(5) 56703
H(30) H(30) 2.57(4) 56703
H(31) O(6) 3.47(2) 65703
H(31) O(9) 3.03(2) 65703
H(31) C(42) 3.30(2) 65703
H(31) H(73) 2.954 65703
H(31) H(74) 2.78(5) 65703
H(32) O(6) 2.38(3) 65703
H(32) O(9) 3.60(2) .
H(32) O(9) 3.04(2) 65703
H(32) N(8) 3.36(3) 65703
H(32) H(43) 3.50(5) 65703
H(32) H(44) 3.38(6) 65703
H(32) H(73) 2.913 .
H(32) H(73) 2.533 65703
H(32) H(74) 3.29(5) 65703
H(33) H(71) 3.50(5) 55703
H(33) H(83) 3.20(6) 56703
H(34) N(13) 2.78(2) 55504
H(34) C(40) 3.47(3) 55703
H(34) C(41) 3.34(2) 55504
H(34) C(45) 3.51(3) 56703
H(34) H(71) 2.55(5) 55703
H(34) H(83) 2.97(6) 56703
H(34) H(84) 3.21(5) 56703
H(35) H(62) 3.06(5) 55703
H(35) H(66) 3.04(4) 55703
H(35) H(71) 2.74(5) 55703
H(36) H(80) 3.02(4) 55504
H(36) H(89) 3.538 55504
H(37) O(10) 2.85(3) 55504
H(37) N(13) 3.07(4) 55504
H(37) C(44) 3.29(4) 55504
H(37) H(79) 2.70(6) 55504
H(37) H(80) 2.72(5) 55504
H(37) H(85) 2.97(6) 55504
H(37) H(86) 3.15(6) 55504
H(37) H(89) 3.411 55504
H(38) O(9) 2.56(4) 65703
H(38) C(42) 3.33(4) 65703
H(38) C(46) 3.41(3) 55504
H(38) H(73) 3.239 65703
H(38) H(75) 2.98(6) 65703
H(38) H(86) 2.60(5) 55504
H(38) H(89) 3.422 55504
H(39) S(1) 3.59(3) 55504
H(39) O(8) 2.87(3) 55504
H(39) C(41) 3.39(3) 55504
H(39) H(59) 3.31(3) 55504
H(39) H(84) 3.28(6) 56703
H(40) O(8) 2.74(4) 55504
H(40) H(12) 3.49(4) 55504
H(40) H(59) 2.91(4) 55504
H(40) H(78) 3.055 .
H(41) O(8) 3.30(2) 55504
H(42) S(1) 3.38(3) 55504
H(42) N(13) 2.91(4) 55504
H(42) C(41) 2.79(4) 55504
H(42) H(58) 3.23(4) 54504
H(42) H(79) 3.45(6) 55504
H(43) O(9) 3.15(3) 65703
H(43) H(3) 2.91(5) 65703
H(43) H(6) 3.29(4) 65703
H(43) H(32) 3.50(5) 65703
H(43) H(73) 3.362 65703
H(43) H(86) 3.04(6) 55504
H(44) H(6) 2.77(5) 65703
H(44) H(32) 3.38(6) 65703
H(44) H(58) 3.36(4) 54504
H(44) H(59) 3.13(4) 55504
H(45) O(11) 2.63(2) 54501
H(45) C(46) 3.40(2) 54501
H(45) H(85) 3.42(6) 54501
H(45) H(87) 3.10(4) 54501
H(46) O(11) 2.95(2) 54501
H(46) C(46) 3.30(2) 54501
H(46) H(1) 3.21(3) 54602
H(46) H(2) 3.15(4) 54602
H(46) H(16) 3.51(4) 54602
H(46) H(87) 2.66(4) 54501
H(47) H(66) 3.21(5) 55703
H(48) C(38) 3.19(3) 55703
H(48) H(62) 3.32(4) 55703
H(48) H(63) 3.06(5) 55703
H(48) H(64) 2.75(5) 55703
H(48) H(66) 2.83(4) 55703
H(49) O(5) 2.99(3) 54501
H(49) C(15) 3.52(3) 54501
H(49) C(38) 3.57(3) 55703
H(49) H(27) 2.69(4) 54501
H(49) H(29) 2.99(5) 54501
H(49) H(64) 3.12(5) 55703
H(49) H(66) 3.20(4) 55703
H(50) O(10) 2.97(2) 54501
H(50) O(11) 2.72(3) 54501
H(50) C(41) 3.53(3) 54501
H(50) H(79) 2.94(5) 54501
H(50) H(85) 2.49(6) 54501
H(51) O(10) 3.30(2) 54501
H(51) C(14) 3.38(3) 55703
H(51) H(22) 3.34(5) 55703
H(51) H(23) 3.48(5) 55703
H(51) H(24) 2.88(5) 55703
H(51) H(79) 3.26(4) 54501
H(51) H(85) 3.48(6) 54501
H(52) S(1) 3.08(3) 54501
H(52) N(13) 3.50(3) 54501
H(52) C(41) 3.04(3) 54501
H(52) H(24) 2.94(5) 55703
H(52) H(29) 3.45(5) 54501
H(52) H(79) 3.50(4) 54501
H(53) C(5) 3.52(3) 54602
H(53) C(42) 3.22(3) 65703
H(53) H(9) 3.08(5) 54602
H(53) H(10) 3.13(4) 54602
H(53) H(74) 2.90(5) 65703
H(53) H(75) 2.72(4) 65703
H(54) O(5) 2.36(3) 54501
H(54) H(75) 2.76(5) 65703
H(55) C(42) 3.41(3) 65703
H(55) H(74) 3.21(5) 65703
H(55) H(75) 2.95(5) 65703
H(56) C(3) 3.38(3) 54602
H(56) C(4) 3.52(3) 54602
H(56) C(7) 3.60(2) 54501
H(56) C(8) 3.25(2) 54501
H(56) H(5) 2.92(4) 54602
H(56) H(6) 3.17(3) 54602
H(56) H(8) 2.83(4) 54602
H(56) H(9) 3.50(4) 54602
H(56) H(10) 3.22(4) 54602
H(56) H(13) 2.92(3) 54501
H(56) H(15) 3.17(3) 54501
H(56) H(16) 2.68(4) 54501
H(57) O(5) 2.80(3) 54501
H(57) C(8) 3.38(3) 54501
H(57) H(13) 3.46(4) 54501
H(57) H(15) 2.85(4) 54501
H(57) H(16) 3.15(5) 54501
H(57) H(29) 3.19(5) 54501
H(57) H(60) 3.46(4) 54501
H(58) S(1) 3.55(3) 54501
H(58) H(5) 3.51(4) 54602
H(58) H(6) 3.46(4) 54602
H(58) H(13) 3.53(4) 54501
H(58) H(42) 3.23(4) 44404
H(58) H(44) 3.36(4) 44404
H(59) S(1) 3.20(3) .
H(59) C(23) 3.55(2) 45404
H(59) H(39) 3.31(3) 45404
H(59) H(40) 2.91(4) 45404
H(59) H(44) 3.13(4) 45404
H(60) S(1) 2.99(3) .
H(60) H(57) 3.46(4) 56501
H(61) C(37) 3.53(3) 55703
H(61) H(62) 3.36(4) 55703
H(61) H(63) 3.01(5) 55703
H(62) C(37) 3.51(3) 55703
H(62) H(35) 3.06(5) 55703
H(62) H(48) 3.32(4) 55703
H(62) H(61) 3.36(4) 55703
H(62) H(63) 2.99(4) 55703
H(63) C(37) 3.18(3) 55703
H(63) H(48) 3.06(5) 55703
H(63) H(61) 3.01(5) 55703
H(63) H(62) 2.99(4) 55703
H(63) H(63) 3.08(4) 55703
H(64) C(29) 3.36(4) 55703
H(64) H(25) 3.45(4) 56703
H(64) H(27) 3.08(5) 56703
H(64) H(48) 2.75(5) 55703
H(64) H(49) 3.12(5) 55703
H(65) S(1) 3.03(3) .
H(65) C(15) 3.17(3) 56703
H(65) H(25) 2.74(5) 56703
H(65) H(26) 3.49(5) 56703
H(65) H(27) 2.86(5) 56703
H(65) H(80) 3.54(4) 44602
H(65) H(84) 3.32(4) 44602
H(66) C(29) 3.27(3) 55703
H(66) H(27) 3.02(4) 56703
H(66) H(35) 3.04(4) 55703
H(66) H(47) 3.21(5) 55703
H(66) H(48) 2.83(4) 55703
H(66) H(49) 3.20(4) 55703
H(66) H(80) 3.37(3) 44602
H(67) O(11) 3.23(2) 54501
H(67) H(85) 3.31(6) 54501
H(68) O(10) 2.88(3) 54501
H(68) C(44) 3.20(3) 54501
H(68) C(45) 3.15(3) 54501
H(68) H(79) 3.48(5) 54501
H(68) H(81) 3.07(4) 54501
H(68) H(83) 2.36(5) 54501
H(68) H(85) 3.37(7) 54501
H(69) O(10) 2.91(3) 54501
H(69) O(11) 2.96(3) 54501
H(69) C(44) 3.07(3) 54501
H(69) C(45) 3.54(3) 54501
H(69) C(47) 3.52(3) 54501
H(69) H(20) 3.51(4) 45404
H(69) H(81) 2.49(4) 54501
H(69) H(83) 3.02(6) 54501
H(69) H(85) 2.81(7) 54501
H(69) H(89) 3.354 54501
H(69) H(90) 3.034 54501
H(70) C(44) 3.34(3) 44602
H(70) C(45) 2.99(3) 44602
H(70) H(19) 3.38(4) 45404
H(70) H(21) 3.38(3) 45404
H(70) H(80) 2.86(5) 44602
H(70) H(82) 2.49(4) 44602
H(70) H(84) 2.87(5) 44602
H(71) N(13) 3.37(3) 44602
H(71) C(21) 3.08(4) 55703
H(71) C(45) 3.45(3) 54501
H(71) H(21) 3.56(4) 45404
H(71) H(33) 3.50(5) 55703
H(71) H(34) 2.55(5) 55703
H(71) H(35) 2.74(5) 55703
H(71) H(80) 3.47(4) 44602
H(71) H(82) 3.58(4) 44602
H(71) H(83) 2.62(5) 54501
H(71) H(84) 3.53(5) 54501
H(72) N(13) 3.44(3) 44602
H(72) C(13) 2.75(3) 45404
H(72) C(45) 3.58(3) 54501
H(72) H(19) 2.73(4) 45404
H(72) H(20) 2.62(4) 45404
H(72) H(21) 2.41(4) 45404
H(72) H(81) 3.13(4) 54501
H(72) H(82) 2.95(4) 44602
H(72) H(83) 3.02(5) 54501
H(72) H(84) 3.60(5) 54501
H(73) O(6) 1.899 .
H(73) O(6) 3.218 65703
H(73) N(8) 3.029 .
H(73) N(8) 3.181 65703
H(73) C(2) 3.148 .
H(73) C(17) 3.557 .
H(73) C(17) 3.060 65703
H(73) C(18) 3.166 65703
H(73) H(3) 2.680 .
H(73) H(4) 2.703 .
H(73) H(31) 2.954 65703
H(73) H(32) 2.913 .
H(73) H(32) 2.533 65703
H(73) H(38) 3.239 65703
H(73) H(43) 3.362 65703
H(74) O(6) 3.10(4) .
H(74) C(17) 3.48(4) 65703
H(74) C(31) 3.47(4) 65703
H(74) H(9) 3.51(5) 55504
H(74) H(12) 2.69(5) 55504
H(74) H(31) 2.78(5) 65703
H(74) H(32) 3.29(5) 65703
H(74) H(53) 2.90(5) 65703
H(74) H(55) 3.21(5) 65703
H(75) C(31) 3.03(4) 65703
H(75) C(47) 3.57(4) 54602
H(75) H(38) 2.98(6) 65703
H(75) H(53) 2.72(4) 65703
H(75) H(54) 2.76(5) 65703
H(75) H(55) 2.95(5) 65703
H(75) H(86) 3.04(5) 54602
H(75) H(88) 2.887 54602
H(79) O(11) 3.42(5) .
H(79) N(13) 1.84(4) .
H(79) C(30) 3.42(3) 56501
H(79) C(41) 2.75(4) .
H(79) H(21) 3.49(6) 56703
H(79) H(24) 3.53(5) 56703
H(79) H(37) 2.70(6) 45404
H(79) H(42) 3.45(6) 45404
H(79) H(50) 2.94(5) 56501
H(79) H(51) 3.26(4) 56501
H(79) H(52) 3.50(4) 56501
H(79) H(68) 3.48(5) 56501
H(79) H(85) 2.45(8) .
H(80) N(13) 3.35(2) .
H(80) C(15) 3.38(2) 46404
H(80) C(22) 3.35(3) 45404
H(80) C(40) 3.49(3) 45602
H(80) H(26) 2.69(4) 46404
H(80) H(27) 3.29(3) 46404
H(80) H(36) 3.02(4) 45404
H(80) H(37) 2.72(5) 45404
H(80) H(65) 3.54(4) 45602
H(80) H(66) 3.37(3) 45602
H(80) H(70) 2.86(5) 45602
H(80) H(71) 3.47(4) 45602
H(80) H(85) 3.21(7) .
H(80) H(89) 3.174 .
H(81) O(11) 3.49(3) .
H(81) C(15) 3.25(2) 46404
H(81) C(39) 3.23(2) 56501
H(81) C(47) 3.25(4) .
H(81) H(20) 2.99(4) 46404
H(81) H(21) 3.43(4) 46404
H(81) H(25) 3.53(4) 46404
H(81) H(26) 2.31(4) 46404
H(81) H(27) 3.52(4) 46404
H(81) H(68) 3.07(4) 56501
H(81) H(69) 2.49(4) 56501
H(81) H(72) 3.13(4) 56501
H(81) H(85) 2.77(7) .
H(81) H(89) 2.464 .
H(81) H(90) 3.323 .
H(82) N(13) 3.32(3) .
H(82) C(13) 3.06(3) 56703
H(82) C(40) 3.08(3) 45602
H(82) H(19) 2.40(5) 56703
H(82) H(21) 2.81(4) 56703
H(82) H(22) 3.02(4) 56703
H(82) H(70) 2.49(4) 45602
H(82) H(71) 3.58(4) 45602
H(82) H(72) 2.95(4) 45602
H(83) C(21) 3.47(5) 56703
H(83) C(39) 3.06(4) 56501
H(83) C(40) 3.21(4) 56501
H(83) H(19) 3.43(5) 56703
H(83) H(22) 3.08(5) 56703
H(83) H(33) 3.20(6) 56703
H(83) H(34) 2.97(6) 56703
H(83) H(68) 2.36(5) 56501
H(83) H(69) 3.02(6) 56501
H(83) H(71) 2.62(5) 56501
H(83) H(72) 3.02(5) 56501
H(84) S(1) 3.51(4) 45602
H(84) N(13) 3.29(4) 45602
H(84) C(15) 3.57(4) 46404
H(84) C(41) 3.09(4) 45602
H(84) H(19) 3.58(5) 56703
H(84) H(25) 3.15(5) 46404
H(84) H(26) 3.09(5) 46404
H(84) H(34) 3.21(5) 56703
H(84) H(39) 3.28(6) 56703
H(84) H(65) 3.32(4) 45602
H(84) H(70) 2.87(5) 45602
H(84) H(71) 3.53(5) 56501
H(84) H(72) 3.60(5) 56501
H(85) O(10) 1.83(7) .
H(85) C(30) 3.37(5) 56501
H(85) C(39) 3.37(6) 56501
H(85) C(44) 2.88(7) .
H(85) H(37) 2.97(6) 45404
H(85) H(45) 3.42(6) 56501
H(85) H(50) 2.49(6) 56501
H(85) H(51) 3.48(6) 56501
H(85) H(67) 3.31(6) 56501
H(85) H(68) 3.37(7) 56501
H(85) H(69) 2.81(7) 56501
H(85) H(79) 2.45(8) .
H(85) H(80) 3.21(7) .
H(85) H(81) 2.77(7) .
H(86) O(9) 2.94(4) 55602
H(86) C(22) 3.29(4) 45404
H(86) C(42) 3.39(4) 55602
H(86) H(1) 3.41(5) 55602
H(86) H(3) 3.14(5) 55602
H(86) H(37) 3.15(6) 45404
H(86) H(38) 2.60(5) 45404
H(86) H(43) 3.04(6) 45404
H(86) H(75) 3.04(5) 55602
H(86) H(77) 3.114 55602
H(87) C(25) 3.29(3) 56501
H(87) H(1) 2.81(5) 55602
H(87) H(3) 3.60(4) 55602
H(87) H(45) 3.10(4) 56501
H(87) H(46) 2.66(4) 56501
H(87) H(76) 3.141 46404
H(87) H(77) 3.208 55602
H(88) H(18) 3.022 46404
H(88) H(75) 2.887 55602
H(88) H(76) 3.267 46404
H(88) H(77) 3.238 55602
H(88) H(77) 3.424 46404
H(89) O(5) 3.564 46404
H(89) O(10) 3.190 .
H(89) C(44) 3.141 .
H(89) H(20) 3.322 46404
H(89) H(26) 3.161 46404
H(89) H(36) 3.538 45404
H(89) H(37) 3.411 45404
H(89) H(38) 3.422 45404
H(89) H(69) 3.354 56501
H(89) H(80) 3.174 .
H(89) H(81) 2.464 .
H(90) O(8) 3.452 56501
H(90) H(20) 3.310 46404
H(90) H(69) 3.034 56501
H(90) H(81) 3.323 .
H(90) H(76) 3.070 46404
H(90) H(78) 3.473 46404
H(76) C(47) 3.512 56504
H(76) H(9) 3.175 55504
H(76) H(11) 3.578 55504
H(76) H(12) 3.137 55504
H(76) H(87) 3.141 56504
H(76) H(88) 3.267 56504
H(76) H(90) 3.070 56504
H(77) H(1) 3.030 .
H(77) H(3) 3.482 .
H(77) H(4) 3.232 .
H(77) H(17) 3.323 .
H(77) H(18) 3.420 .
H(77) H(86) 3.114 54602
H(77) H(87) 3.208 54602
H(77) H(88) 3.238 54602
H(77) H(88) 3.424 56504
H(78) O(6) 3.031 .
H(78) C(2) 3.552 .
H(78) H(3) 3.599 .
H(78) H(4) 2.745 .
H(78) H(12) 3.545 55504
H(78) H(17) 2.844 .
H(78) H(18) 3.571 .
H(78) H(40) 3.055 .
H(78) H(90) 3.473 56504
O(1) O(2) 3.728(2) .
O(1) O(3) 4.895(2) .
O(1) O(4) 3.244(2) .
O(2) O(3) 3.139(2) .
O(2) O(4) 4.923(2) .
O(3) O(4) 3.739(2) .

loop_
_geom_torsion_atom_site_label_1
_geom_torsion_atom_site_label_2
_geom_torsion_atom_site_label_3
_geom_torsion_atom_site_label_4
_geom_torsion
O(1) K(1) O(2) N(7) -43.28(18)
O(2) K(1) O(1) N(5) 179.36(18)
O(1) K(1) O(3) N(9) -124.26(15)
O(3) K(1) O(1) N(5) -120.69(17)
O(1) K(1) O(4) N(11) -172.11(16)
O(4) K(1) O(1) N(5) -48.11(17)
O(1) K(1) N(1) C(1) 120.05(14)
O(1) K(1) N(1) C(8) -117.23(18)
O(1) K(1) N(1) C(9) 1.90(16)
N(1) K(1) O(1) N(5) 50.36(17)
O(1) K(1) N(2) C(2) -45.16(14)
O(1) K(1) N(2) C(3) -167.63(15)
O(1) K(1) N(2) C(17) 73.71(14)
N(2) K(1) O(1) N(5) 108.38(18)
O(1) K(1) N(3) C(4) 36.5(2)
O(1) K(1) N(3) C(5) -85.0(2)
O(1) K(1) N(3) C(25) 155.66(17)
N(3) K(1) O(1) N(5) 94.8(2)
O(1) K(1) N(4) C(6) 177.86(16)
O(1) K(1) N(4) C(7) 56.0(2)
O(1) K(1) N(4) C(33) -63.11(16)
N(4) K(1) O(1) N(5) 7.8(2)
O(2) K(1) O(3) N(9) -56.92(15)
O(3) K(1) O(2) N(7) -171.90(19)
O(2) K(1) O(4) N(11) -105.04(15)
O(4) K(1) O(2) N(7) -105.03(18)
O(2) K(1) N(1) C(1) 50.79(16)
O(2) K(1) N(1) C(8) 173.51(16)
O(2) K(1) N(1) C(9) -67.36(19)
N(1) K(1) O(2) N(7) 20.4(2)
O(2) K(1) N(2) C(2) -125.77(14)
O(2) K(1) N(2) C(3) 111.76(16)
O(2) K(1) N(2) C(17) -6.90(13)
N(2) K(1) O(2) N(7) 57.98(17)
O(2) K(1) N(3) C(4) -46.41(15)
O(2) K(1) N(3) C(5) -167.95(17)
O(2) K(1) N(3) C(25) 72.76(14)
N(3) K(1) O(2) N(7) 118.46(18)
O(2) K(1) N(4) C(6) 19.0(2)
O(2) K(1) N(4) C(7) -102.9(2)
O(2) K(1) N(4) C(33) 138.01(17)
N(4) K(1) O(2) N(7) 118.2(2)
O(3) K(1) O(4) N(11) -45.74(15)
O(4) K(1) O(3) N(9) 170.26(15)
O(3) K(1) N(1) C(1) -86.5(2)
O(3) K(1) N(1) C(8) 36.2(3)
O(3) K(1) N(1) C(9) 155.3(2)
N(1) K(1) O(3) N(9) 86.2(2)
O(3) K(1) N(2) C(2) -179.32(13)
O(3) K(1) N(2) C(3) 58.21(16)
O(3) K(1) N(2) C(17) -60.46(15)
N(2) K(1) O(3) N(9) -1.65(17)
O(3) K(1) N(3) C(4) -112.71(15)
O(3) K(1) N(3) C(5) 125.74(17)
O(3) K(1) N(3) C(25) 6.46(13)
N(3) K(1) O(3) N(9) 44.73(15)
O(3) K(1) N(4) C(6) -44.45(18)
O(3) K(1) N(4) C(7) -166.30(17)
O(3) K(1) N(4) C(33) 74.59(15)
N(4) K(1) O(3) N(9) 100.36(15)
O(4) K(1) N(1) C(1) -169.66(14)
O(4) K(1) N(1) C(8) -46.94(17)
O(4) K(1) N(1) C(9) 72.18(17)
N(1) K(1) O(4) N(11) 117.33(15)
O(4) K(1) N(2) C(2) 20.4(2)
O(4) K(1) N(2) C(3) -102.12(19)
O(4) K(1) N(2) C(17) 139.22(16)
N(2) K(1) O(4) N(11) 116.85(17)
O(4) K(1) N(3) C(4) 173.87(14)
O(4) K(1) N(3) C(5) 52.32(19)
O(4) K(1) N(3) C(25) -66.96(15)
N(3) K(1) O(4) N(11) 20.82(18)
O(4) K(1) N(4) C(6) -125.93(18)
O(4) K(1) N(4) C(7) 112.22(18)
O(4) K(1) N(4) C(33) -6.90(14)
N(4) K(1) O(4) N(11) 58.04(15)
N(1) K(1) N(2) C(2) 19.81(13)
N(1) K(1) N(2) C(3) -102.66(16)
N(1) K(1) N(2) C(17) 138.68(15)
N(2) K(1) N(1) C(1) 10.11(13)
N(2) K(1) N(1) C(8) 132.83(18)
N(2) K(1) N(1) C(9) -108.04(17)
N(1) K(1) N(3) C(4) 78.48(15)
N(1) K(1) N(3) C(5) -43.07(17)
N(1) K(1) N(3) C(25) -162.35(14)
N(3) K(1) N(1) C(1) -47.21(14)
N(3) K(1) N(1) C(8) 75.51(17)
N(3) K(1) N(1) C(9) -165.36(17)
N(1) K(1) N(4) C(6) 130.89(19)
N(1) K(1) N(4) C(7) 9.04(17)
N(1) K(1) N(4) C(33) -110.08(16)
N(4) K(1) N(1) C(1) -102.32(15)
N(4) K(1) N(1) C(8) 20.40(16)
N(4) K(1) N(1) C(9) 139.53(19)
N(2) K(1) N(3) C(4) 21.47(14)
N(2) K(1) N(3) C(5) -100.08(17)
N(2) K(1) N(3) C(25) 140.64(15)
N(3) K(1) N(2) C(2) 130.11(15)
N(3) K(1) N(2) C(3) 7.64(14)
N(3) K(1) N(2) C(17) -111.02(15)
N(2) K(1) N(4) C(6) 75.05(18)
N(2) K(1) N(4) C(7) -46.80(18)
N(2) K(1) N(4) C(33) -165.92(14)
N(4) K(1) N(2) C(2) 74.76(14)
N(4) K(1) N(2) C(3) -47.71(15)
N(4) K(1) N(2) C(17) -166.37(14)
N(3) K(1) N(4) C(6) 18.64(17)
N(3) K(1) N(4) C(7) -103.21(19)
N(3) K(1) N(4) C(33) 137.67(16)
N(4) K(1) N(3) C(4) 133.46(17)
N(4) K(1) N(3) C(5) 11.91(16)
N(4) K(1) N(3) C(25) -107.38(15)
K(1) O(1) N(5) C(10) -61.4(2)
K(1) O(1) N(5) C(11) 132.25(18)
K(1) O(2) N(7) C(18) -64.9(2)
K(1) O(2) N(7) C(19) 125.0(2)
K(1) O(3) N(9) C(26) -55.5(2)
K(1) O(3) N(9) C(27) 134.88(18)
K(1) O(4) N(11) C(34) -69.1(2)
K(1) O(4) N(11) C(35) 122.2(2)
K(1) N(1) C(1) C(2) -40.4(2)
K(1) N(1) C(8) C(7) -51.3(2)
K(1) N(1) C(9) C(10) -53.4(2)
C(1) N(1) C(8) C(7) 70.8(3)
C(8) N(1) C(1) C(2) -162.0(2)
C(1) N(1) C(9) C(10) -173.1(2)
C(9) N(1) C(1) C(2) 78.7(2)
C(8) N(1) C(9) C(10) 66.1(3)
C(9) N(1) C(8) C(7) -170.7(2)
K(1) N(2) C(2) C(1) -50.5(2)
K(1) N(2) C(3) C(4) -37.4(2)
K(1) N(2) C(17) C(18) -45.0(2)
C(2) N(2) C(3) C(4) -158.9(2)
C(3) N(2) C(2) C(1) 72.3(3)
C(2) N(2) C(17) C(18) 74.2(3)
C(17) N(2) C(2) C(1) -170.0(2)
C(3) N(2) C(17) C(18) -166.0(2)
C(17) N(2) C(3) C(4) 82.6(2)
K(1) N(3) C(4) C(3) -52.0(2)
K(1) N(3) C(5) C(6) -42.9(2)
K(1) N(3) C(25) C(26) -55.0(2)
C(4) N(3) C(5) C(6) -162.39(19)
C(5) N(3) C(4) C(3) 70.5(2)
C(4) N(3) C(25) C(26) 62.8(3)
C(25) N(3) C(4) C(3) -171.8(2)
C(5) N(3) C(25) C(26) -177.3(2)
C(25) N(3) C(5) C(6) 78.4(2)
K(1) N(4) C(6) C(5) -49.4(2)
K(1) N(4) C(7) C(8) -38.6(2)
K(1) N(4) C(33) C(34) -44.1(2)
C(6) N(4) C(7) C(8) -159.1(2)
C(7) N(4) C(6) C(5) 72.8(2)
C(6) N(4) C(33) C(34) 74.4(2)
C(33) N(4) C(6) C(5) -168.8(2)
C(7) N(4) C(33) C(34) -165.4(2)
C(33) N(4) C(7) C(8) 81.7(2)
O(1) N(5) C(10) N(6) 179.4(2)
O(1) N(5) C(10) C(9) -7.4(3)
O(1) N(5) C(11) C(12) -168.0(2)
O(1) N(5) C(11) C(13) 74.3(2)
O(1) N(5) C(11) C(14) -45.4(2)
C(10) N(5) C(11) C(12) 23.9(2)
C(10) N(5) C(11) C(13) -93.8(2)
C(10) N(5) C(11) C(14) 146.5(2)
C(11) N(5) C(10) N(6) -12.9(2)
C(11) N(5) C(10) C(9) 160.4(2)
O(5) N(6) C(10) N(5) -179.4(2)
O(5) N(6) C(10) C(9) 7.5(3)
O(5) N(6) C(12) C(11) -166.0(2)
O(5) N(6) C(12) C(15) -44.9(3)
O(5) N(6) C(12) C(16) 74.7(2)
C(10) N(6) C(12) C(11) 19.6(2)
C(10) N(6) C(12) C(15) 140.7(2)
C(10) N(6) C(12) C(16) -99.7(2)
C(12) N(6) C(10) N(5) -5.1(2)
C(12) N(6) C(10) C(9) -178.2(2)
O(2) N(7) C(18) N(8) 179.1(2)
O(2) N(7) C(18) C(17) -9.4(4)
O(2) N(7) C(19) C(20) -172.0(2)
O(2) N(7) C(19) C(21) -49.8(3)
O(2) N(7) C(19) C(22) 68.7(3)
C(18) N(7) C(19) C(20) 16.8(2)
C(18) N(7) C(19) C(21) 139.0(2)
C(18) N(7) C(19) C(22) -102.5(2)
C(19) N(7) C(18) N(8) -9.9(3)
C(19) N(7) C(18) C(17) 161.7(2)
O(6) N(8) C(18) N(7) -178.9(2)
O(6) N(8) C(18) C(17) 9.9(4)
O(6) N(8) C(20) C(19) -170.9(2)
O(6) N(8) C(20) C(23) 68.9(3)
O(6) N(8) C(20) C(24) -49.9(3)
C(18) N(8) C(20) C(19) 12.3(2)
C(18) N(8) C(20) C(23) -107.9(2)
C(18) N(8) C(20) C(24) 133.3(2)
C(20) N(8) C(18) N(7) -2.2(3)
C(20) N(8) C(18) C(17) -173.4(2)
O(3) N(9) C(26) N(10) 177.3(2)
O(3) N(9) C(26) C(25) -9.4(3)
O(3) N(9) C(27) C(28) -165.28(19)
O(3) N(9) C(27) C(29) -43.6(3)
O(3) N(9) C(27) C(30) 76.5(2)
C(26) N(9) C(27) C(28) 23.9(2)
C(26) N(9) C(27) C(29) 145.5(2)
C(26) N(9) C(27) C(30) -94.3(2)
C(27) N(9) C(26) N(10) -12.1(2)
C(27) N(9) C(26) C(25) 161.2(2)
O(7) N(10) C(26) N(9) -177.6(2)
O(7) N(10) C(26) C(25) 9.0(3)
O(7) N(10) C(28) C(27) -167.8(2)
O(7) N(10) C(28) C(31) 73.6(2)
O(7) N(10) C(28) C(32) -46.4(3)
C(26) N(10) C(28) C(27) 20.5(2)
C(26) N(10) C(28) C(31) -98.0(2)
C(26) N(10) C(28) C(32) 141.9(2)
C(28) N(10) C(26) N(9) -6.3(2)
C(28) N(10) C(26) C(25) -179.8(2)
O(4) N(11) C(34) N(12) 179.2(2)
O(4) N(11) C(34) C(33) -6.5(4)
O(4) N(11) C(35) C(36) -167.6(2)
O(4) N(11) C(35) C(37) -45.5(3)
O(4) N(11) C(35) C(38) 74.1(2)
C(34) N(11) C(35) C(36) 22.4(2)
C(34) N(11) C(35) C(37) 144.5(2)
C(34) N(11) C(35) C(38) -95.9(2)
C(35) N(11) C(34) N(12) -11.1(3)
C(35) N(11) C(34) C(33) 163.2(2)
O(8) N(12) C(34) N(11) -178.1(2)
O(8) N(12) C(34) C(33) 7.8(4)
O(8) N(12) C(36) C(35) -168.3(2)
O(8) N(12) C(36) C(39) 72.8(3)
O(8) N(12) C(36) C(40) -46.8(3)
C(34) N(12) C(36) C(35) 19.5(2)
C(34) N(12) C(36) C(39) -99.4(2)
C(34) N(12) C(36) C(40) 141.0(2)
C(36) N(12) C(34) N(11) -6.3(3)
C(36) N(12) C(34) C(33) 179.6(2)
N(1) C(1) C(2) N(2) 65.9(3)
N(2) C(3) C(4) N(3) 65.3(2)
N(3) C(5) C(6) N(4) 66.8(2)
N(4) C(7) C(8) N(1) 64.9(3)
N(1) C(9) C(10) N(5) 82.6(3)
N(1) C(9) C(10) N(6) -105.2(2)
N(5) C(11) C(12) N(6) -24.1(2)
N(5) C(11) C(12) C(15) -140.9(2)
N(5) C(11) C(12) C(16) 89.9(3)
C(13) C(11) C(12) N(6) 87.0(2)
C(13) C(11) C(12) C(15) -29.9(4)
C(13) C(11) C(12) C(16) -159.0(3)
C(14) C(11) C(12) N(6) -143.0(2)
C(14) C(11) C(12) C(15) 100.1(3)
C(14) C(11) C(12) C(16) -29.0(4)
N(2) C(17) C(18) N(7) 82.2(3)
N(2) C(17) C(18) N(8) -107.7(3)
N(7) C(19) C(20) N(8) -16.0(2)
N(7) C(19) C(20) C(23) 98.5(2)
N(7) C(19) C(20) C(24) -132.2(2)
C(21) C(19) C(20) N(8) -134.3(2)
C(21) C(19) C(20) C(23) -19.8(3)
C(21) C(19) C(20) C(24) 109.5(3)
C(22) C(19) C(20) N(8) 96.5(2)
C(22) C(19) C(20) C(23) -149.0(2)
C(22) C(19) C(20) C(24) -19.7(4)
N(3) C(25) C(26) N(9) 79.8(3)
N(3) C(25) C(26) N(10) -107.9(2)
N(9) C(27) C(28) N(10) -24.4(2)
N(9) C(27) C(28) C(31) 88.0(2)
N(9) C(27) C(28) C(32) -142.2(2)
C(29) C(27) C(28) N(10) -142.7(2)
C(29) C(27) C(28) C(31) -30.4(3)
C(29) C(27) C(28) C(32) 99.4(2)
C(30) C(27) C(28) N(10) 87.7(2)
C(30) C(27) C(28) C(31) -160.0(2)
C(30) C(27) C(28) C(32) -30.2(3)
N(4) C(33) C(34) N(11) 78.9(3)
N(4) C(33) C(34) N(12) -107.8(3)
N(11) C(35) C(36) N(12) -23.1(2)
N(11) C(35) C(36) C(39) 89.4(2)
N(11) C(35) C(36) C(40) -141.3(2)
C(37) C(35) C(36) N(12) -141.6(2)
C(37) C(35) C(36) C(39) -29.1(4)
C(37) C(35) C(36) C(40) 100.1(3)
C(38) C(35) C(36) N(12) 89.3(2)
C(38) C(35) C(36) C(39) -158.2(2)
C(38) C(35) C(36) C(40) -29.0(3)
H(73) O(9) C(42) C(43) -68.9
H(73) O(9) C(42) H(74) 43.0
H(73) O(9) C(42) H(75) 172.0
H(79) O(10) C(44) C(45) 67(2)
H(79) O(10) C(44) H(80) -58(3)
H(79) O(10) C(44) H(81) -172(3)
H(85) O(11) C(46) C(47) 66(4)
H(85) O(11) C(46) H(86) -62(5)
H(85) O(11) C(46) H(87) -177(3)
K(1) N(1) C(1) H(1) -162.2(14)
K(1) N(1) C(1) H(2) 84.0(16)
K(1) N(1) C(8) H(15) 66.3(15)
K(1) N(1) C(8) H(16) -174(2)
K(1) N(1) C(9) H(17) 67(2)
K(1) N(1) C(9) H(18) -174.3(18)
C(1) N(1) C(8) H(15) -171.6(15)
C(1) N(1) C(8) H(16) -52(2)
C(8) N(1) C(1) H(1) 76.2(14)
C(8) N(1) C(1) H(2) -37.7(17)
C(1) N(1) C(9) H(17) -53(2)
C(1) N(1) C(9) H(18) 66.0(18)
C(9) N(1) C(1) H(1) -43.1(14)
C(9) N(1) C(1) H(2) -156.9(16)
C(8) N(1) C(9) H(17) -174(2)
C(8) N(1) C(9) H(18) -54.8(18)
C(9) N(1) C(8) H(15) -53.0(15)
C(9) N(1) C(8) H(16) 66(2)
K(1) N(2) C(2) H(3) -171.2(14)
K(1) N(2) C(2) H(4) 70.4(15)
K(1) N(2) C(3) H(5) 86.0(16)
K(1) N(2) C(3) H(6) -158.4(17)
K(1) N(2) C(17) H(31) 71(2)
K(1) N(2) C(17) H(32) -166.2(19)
C(2) N(2) C(3) H(5) -35.5(16)
C(2) N(2) C(3) H(6) 80.0(17)
C(3) N(2) C(2) H(3) -48.4(14)
C(3) N(2) C(2) H(4) -166.8(15)
C(2) N(2) C(17) H(31) -170(2)
C(2) N(2) C(17) H(32) -47.0(19)
C(17) N(2) C(2) H(3) 69.3(14)
C(17) N(2) C(2) H(4) -49.2(16)
C(3) N(2) C(17) H(31) -50(2)
C(3) N(2) C(17) H(32) 72.7(19)
C(17) N(2) C(3) H(5) -154.0(16)
C(17) N(2) C(3) H(6) -38.4(17)
K(1) N(3) C(4) H(7) 70.0(15)
K(1) N(3) C(4) H(8) -174.5(15)
K(1) N(3) C(5) H(9) -164(2)
K(1) N(3) C(5) H(10) 77(2)
K(1) N(3) C(25) H(45) 59.9(16)
K(1) N(3) C(25) H(46) -176.4(14)
C(4) N(3) C(5) H(9) 76(2)
C(4) N(3) C(5) H(10) -42(2)
C(5) N(3) C(4) H(7) -167.5(15)
C(5) N(3) C(4) H(8) -52.1(16)
C(4) N(3) C(25) H(45) 177.6(16)
C(4) N(3) C(25) H(46) -58.7(14)
C(25) N(3) C(4) H(7) -49.8(15)
C(25) N(3) C(4) H(8) 65.7(16)
C(5) N(3) C(25) H(45) -62.4(16)
C(5) N(3) C(25) H(46) 61.3(14)
C(25) N(3) C(5) H(9) -43(2)
C(25) N(3) C(5) H(10) -161(2)
K(1) N(4) C(6) H(11) 72.9(16)
K(1) N(4) C(6) H(12) -172.1(18)
K(1) N(4) C(7) H(13) -158.2(18)
K(1) N(4) C(7) H(14) 83.7(16)
K(1) N(4) C(33) H(59) -169.8(16)
K(1) N(4) C(33) H(60) 70.0(19)
C(6) N(4) C(7) H(13) 81.4(19)
C(6) N(4) C(7) H(14) -36.8(16)
C(7) N(4) C(6) H(11) -164.9(16)
C(7) N(4) C(6) H(12) -49.9(18)
C(6) N(4) C(33) H(59) -51.3(16)
C(6) N(4) C(33) H(60) -171.5(19)
C(33) N(4) C(6) H(11) -46.5(16)
C(33) N(4) C(6) H(12) 68.5(18)
C(7) N(4) C(33) H(59) 68.9(16)
C(7) N(4) C(33) H(60) -51.3(19)
C(33) N(4) C(7) H(13) -37.9(19)
C(33) N(4) C(7) H(14) -156.1(16)
N(1) C(1) C(2) H(3) -170.7(13)
N(1) C(1) C(2) H(4) -54.4(16)
H(1) C(1) C(2) N(2) -169.3(17)
H(1) C(1) C(2) H(3) -46(2)
H(1) C(1) C(2) H(4) 70(2)
H(2) C(1) C(2) N(2) -56(2)
H(2) C(1) C(2) H(3) 67(2)
H(2) C(1) C(2) H(4) -176(2)
N(2) C(3) C(4) H(7) -54.6(19)
N(2) C(3) C(4) H(8) -170.2(14)
H(5) C(3) C(4) N(3) -57.5(18)
H(5) C(3) C(4) H(7) -177(2)
H(5) C(3) C(4) H(8) 67(2)
H(6) C(3) C(4) N(3) -170.4(16)
H(6) C(3) C(4) H(7) 70(2)
H(6) C(3) C(4) H(8) -46(2)
N(3) C(5) C(6) H(11) -54.0(16)
N(3) C(5) C(6) H(12) -169.5(15)
H(9) C(5) C(6) N(4) -172(2)
H(9) C(5) C(6) H(11) 67(2)
H(9) C(5) C(6) H(12) -49(2)
H(10) C(5) C(6) N(4) -51.4(18)
H(10) C(5) C(6) H(11) -172(2)
H(10) C(5) C(6) H(12) 72(2)
N(4) C(7) C(8) H(15) -51.3(15)
N(4) C(7) C(8) H(16) -173.7(19)
H(13) C(7) C(8) N(1) -172.2(19)
H(13) C(7) C(8) H(15) 72(2)
H(13) C(7) C(8) H(16) -51(2)
H(14) C(7) C(8) N(1) -58.9(18)
H(14) C(7) C(8) H(15) -175(2)
H(14) C(7) C(8) H(16) 63(2)
H(17) C(9) C(10) N(5) -38.4(17)
H(17) C(9) C(10) N(6) 133.7(17)
H(18) C(9) C(10) N(5) -153.7(14)
H(18) C(9) C(10) N(6) 18.5(14)
N(5) C(11) C(13) H(19) -61(2)
N(5) C(11) C(13) H(20) 60(2)
N(5) C(11) C(13) H(21) -172.6(18)
N(5) C(11) C(14) H(22) 67(2)
N(5) C(11) C(14) H(23) -53(2)
N(5) C(11) C(14) H(24) -176.7(18)
C(12) C(11) C(13) H(19) -169(2)
C(12) C(11) C(13) H(20) -48(2)
C(12) C(11) C(13) H(21) 79.2(18)
C(12) C(11) C(14) H(22) -180(2)
C(12) C(11) C(14) H(23) 60(2)
C(12) C(11) C(14) H(24) -63.8(18)
C(13) C(11) C(14) H(22) -49(2)
C(13) C(11) C(14) H(23) -169(2)
C(13) C(11) C(14) H(24) 67.4(18)
C(14) C(11) C(13) H(19) 59(2)
C(14) C(11) C(13) H(20) 179.7(19)
C(14) C(11) C(13) H(21) -53.1(18)
N(6) C(12) C(15) H(25) -174.9(19)
N(6) C(12) C(15) H(26) -55(2)
N(6) C(12) C(15) H(27) 60(2)
N(6) C(12) C(16) H(28) 63(2)
N(6) C(12) C(16) H(29) -59(2)
N(6) C(12) C(16) H(30) -175.2(18)
C(11) C(12) C(15) H(25) -62.9(19)
C(11) C(12) C(15) H(26) 57(2)
C(11) C(12) C(15) H(27) 172(2)
C(11) C(12) C(16) H(28) -47(2)
C(11) C(12) C(16) H(29) -169(2)
C(11) C(12) C(16) H(30) 74.5(19)
C(15) C(12) C(16) H(28) -179(2)
C(15) C(12) C(16) H(29) 60(2)
C(15) C(12) C(16) H(30) -56.7(19)
C(16) C(12) C(15) H(25) 67.9(19)
C(16) C(12) C(15) H(26) -173(2)
C(16) C(12) C(15) H(27) -57(2)
H(31) C(17) C(18) N(7) -38.3(17)
H(31) C(17) C(18) N(8) 131.8(17)
H(32) C(17) C(18) N(7) -151.9(17)
H(32) C(17) C(18) N(8) 18.2(18)
N(7) C(19) C(21) H(33) -60.2(19)
N(7) C(19) C(21) H(34) 179.8(14)
N(7) C(19) C(21) H(35) 67(2)
N(7) C(19) C(22) H(36) -67(2)
N(7) C(19) C(22) H(37) 177(2)
N(7) C(19) C(22) H(38) 57.1(19)
C(20) C(19) C(21) H(33) 53.1(19)
C(20) C(19) C(21) H(34) -66.8(18)
C(20) C(19) C(21) H(35) -180(2)
C(20) C(19) C(22) H(36) -177(2)
C(20) C(19) C(22) H(37) 67(2)
C(20) C(19) C(22) H(38) -52.9(19)
C(21) C(19) C(22) H(36) 51(2)
C(21) C(19) C(22) H(37) -65(2)
C(21) C(19) C(22) H(38) 175.4(19)
C(22) C(19) C(21) H(33) -175.7(19)
C(22) C(19) C(21) H(34) 64.4(18)
C(22) C(19) C(21) H(35) -49(2)
N(8) C(20) C(23) H(39) -178.7(19)
N(8) C(20) C(23) H(40) -57(2)
N(8) C(20) C(23) H(41) 61(2)
N(8) C(20) C(24) H(42) -172(2)
N(8) C(20) C(24) H(43) -52(2)
N(8) C(20) C(24) H(44) 67(3)
C(19) C(20) C(23) H(39) 69.9(19)
C(19) C(20) C(23) H(40) -168(2)
C(19) C(20) C(23) H(41) -51(2)
C(19) C(20) C(24) H(42) -60(2)
C(19) C(20) C(24) H(43) 60(2)
C(19) C(20) C(24) H(44) 180(2)
C(23) C(20) C(24) H(42) 72(2)
C(23) C(20) C(24) H(43) -169(2)
C(23) C(20) C(24) H(44) -49(3)
C(24) C(20) C(23) H(39) -61.5(19)
C(24) C(20) C(23) H(40) 61(2)
C(24) C(20) C(23) H(41) 178(2)
H(45) C(25) C(26) N(9) -38.5(15)
H(45) C(25) C(26) N(10) 133.9(14)
H(46) C(25) C(26) N(9) -157.3(15)
H(46) C(25) C(26) N(10) 15.0(15)
N(9) C(27) C(29) H(47) -55(2)
N(9) C(27) C(29) H(48) 72(2)
N(9) C(27) C(29) H(49) -173(2)
N(9) C(27) C(30) H(50) 60.4(18)
N(9) C(27) C(30) H(51) -64.0(18)
N(9) C(27) C(30) H(52) -180(2)
C(28) C(27) C(29) H(47) 57(2)
C(28) C(27) C(29) H(48) -175(2)
C(28) C(27) C(29) H(49) -61(2)
C(28) C(27) C(30) H(50) -48.2(18)
C(28) C(27) C(30) H(51) -172.6(18)
C(28) C(27) C(30) H(52) 72(2)
C(29) C(27) C(30) H(50) -179.8(14)
C(29) C(27) C(30) H(51) 55.8(18)
C(29) C(27) C(30) H(52) -60(2)
C(30) C(27) C(29) H(47) -172(2)
C(30) C(27) C(29) H(48) -45(2)
C(30) C(27) C(29) H(49) 70(2)
N(10) C(28) C(31) H(53) -59(2)
N(10) C(28) C(31) H(54) -175(2)
N(10) C(28) C(31) H(55) 61(2)
N(10) C(28) C(32) H(56) 69.5(16)
N(10) C(28) C(32) H(57) -176(2)
N(10) C(28) C(32) H(58) -55(2)
C(27) C(28) C(31) H(53) -168(2)
C(27) C(28) C(31) H(54) 76(2)
C(27) C(28) C(31) H(55) -48(2)
C(27) C(28) C(32) H(56) -178.3(16)
C(27) C(28) C(32) H(57) -64(2)
C(27) C(28) C(32) H(58) 57(2)
C(31) C(28) C(32) H(56) -47.2(16)
C(31) C(28) C(32) H(57) 67(2)
C(31) C(28) C(32) H(58) -172(2)
C(32) C(28) C(31) H(53) 60(2)
C(32) C(28) C(31) H(54) -55(2)
C(32) C(28) C(31) H(55) -179.8(18)
H(59) C(33) C(34) N(11) -154.3(18)
H(59) C(33) C(34) N(12) 19.0(18)
H(60) C(33) C(34) N(11) -37.3(16)
H(60) C(33) C(34) N(12) 136.1(16)
N(11) C(35) C(37) H(61) -57(2)
N(11) C(35) C(37) H(62) -179(2)
N(11) C(35) C(37) H(63) 65(2)
N(11) C(35) C(38) H(64) -59(2)
N(11) C(35) C(38) H(65) 62(2)
N(11) C(35) C(38) H(66) 179(2)
C(36) C(35) C(37) H(61) 56(2)
C(36) C(35) C(37) H(62) -66(2)
C(36) C(35) C(37) H(63) 178(2)
C(36) C(35) C(38) H(64) -169(2)
C(36) C(35) C(38) H(65) -47(2)
C(36) C(35) C(38) H(66) 70.0(16)
C(37) C(35) C(38) H(64) 60(2)
C(37) C(35) C(38) H(65) -178.8(12)
C(37) C(35) C(38) H(66) -61.4(16)
C(38) C(35) C(37) H(61) -173.5(19)
C(38) C(35) C(37) H(62) 64(2)
C(38) C(35) C(37) H(63) -52(2)
N(12) C(36) C(39) H(67) 60.3(19)
N(12) C(36) C(39) H(68) -178.0(19)
N(12) C(36) C(39) H(69) -61(2)
N(12) C(36) C(40) H(70) -53(2)
N(12) C(36) C(40) H(71) -177(2)
N(12) C(36) C(40) H(72) 67(2)
C(35) C(36) C(39) H(67) -49.0(19)
C(35) C(36) C(39) H(68) 72.7(19)
C(35) C(36) C(39) H(69) -170(2)
C(35) C(36) C(40) H(70) 59(2)
C(35) C(36) C(40) H(71) -65(2)
C(35) C(36) C(40) H(72) 180(2)
C(39) C(36) C(40) H(70) -170(2)
C(39) C(36) C(40) H(71) 66(2)
C(39) C(36) C(40) H(72) -49(2)
C(40) C(36) C(39) H(67) 179.7(14)
C(40) C(36) C(39) H(68) -58.6(19)
C(40) C(36) C(39) H(69) 59(2)
O(9) C(42) C(43) H(76) 176.3
O(9) C(42) C(43) H(77) -63.7
O(9) C(42) C(43) H(78) 56.0
H(74) C(42) C(43) H(76) 58.7
H(74) C(42) C(43) H(77) 178.6
H(74) C(42) C(43) H(78) -61.7
H(75) C(42) C(43) H(76) -65.0
H(75) C(42) C(43) H(77) 54.9
H(75) C(42) C(43) H(78) 174.6
O(10) C(44) C(45) H(82) -59.2(19)
O(10) C(44) C(45) H(83) 57(2)
O(10) C(44) C(45) H(84) -178(3)
H(80) C(44) C(45) H(82) 60(2)
H(80) C(44) C(45) H(83) 176(3)
H(80) C(44) C(45) H(84) -59(3)
H(81) C(44) C(45) H(82) -175(2)
H(81) C(44) C(45) H(83) -59(3)
H(81) C(44) C(45) H(84) 66(3)
O(11) C(46) C(47) H(88) 177.9
O(11) C(46) C(47) H(89) -61.7
O(11) C(46) C(47) H(90) 57.9
H(86) C(46) C(47) H(88) -47.2
H(86) C(46) C(47) H(89) 73.2
H(86) C(46) C(47) H(90) -167.2
H(87) C(46) C(47) H(88) 60.5
H(87) C(46) C(47) H(89) -179.0
H(87) C(46) C(47) H(90) -59.4
